data_7028776
loop_
_publ_author_name
'Zou, Hua-Hong'
'Wang, Rong'
'Chen, Zi-Lu'
'Liu, Dong-Cheng'
'Liang, Fu-Pei'

_publ_section_title
;
 Series of edge-sharing bi-triangle Ln4 clusters with a \m4-NO3(-) bridge:
 syntheses, structures, luminescence, and the SMM behavior of the Dy4
 analogue.
;
_journal_issue 6
_journal_name_full 'Dalton transactions (Cambridge, England : 2003)'
_journal_page_first 2581
_journal_page_last 2587
_journal_paper_doi 10.1039/c3dt52316k
_journal_volume 43
_journal_year 2014
_chemical_formula_sum 'C27 H45 Ho4 N7 O29'
_chemical_formula_weight 1591.42
_chemical_name_systematic
;
?
;
_space_group_IT_number 14
_symmetry_cell_setting monoclinic
_symmetry_space_group_name_Hall '-P 2yn'
_symmetry_space_group_name_H-M 'P 1 21/n 1'
_atom_sites_solution_hydrogens geom
_atom_sites_solution_primary direct
_atom_sites_solution_secondary difmap
_audit_creation_method SHELXL-97
_cell_angle_alpha 90.00
_cell_angle_beta 92.0810(10)
_cell_angle_gamma 90.00
_cell_formula_units_Z 4
_cell_length_a 12.99480(10)
_cell_length_b 18.52390(10)
_cell_length_c 18.41410(10)
_cell_measurement_temperature 173(2)
_cell_volume 4429.62(5)
_computing_structure_refinement 'SHELXL-97 (Sheldrick, 1997)'
_computing_structure_solution 'SHELXS-97 (Sheldrick, 1990)'
_diffrn_ambient_temperature 173(2)
_diffrn_measured_fraction_theta_full 0.999
_diffrn_measured_fraction_theta_max 0.999
_diffrn_radiation_monochromator graphite
_diffrn_radiation_source 'fine-focus sealed tube'
_diffrn_radiation_type MoK\a
_diffrn_radiation_wavelength 0.71073
_diffrn_reflns_av_R_equivalents 0.0227
_diffrn_reflns_av_sigmaI/netI 0.0204
_diffrn_reflns_limit_h_max 15
_diffrn_reflns_limit_h_min -15
_diffrn_reflns_limit_k_max 20
_diffrn_reflns_limit_k_min -22
_diffrn_reflns_limit_l_max 21
_diffrn_reflns_limit_l_min -21
_diffrn_reflns_number 29336
_diffrn_reflns_theta_full 25.01
_diffrn_reflns_theta_max 25.01
_diffrn_reflns_theta_min 2.88
_exptl_absorpt_coefficient_mu 7.172
_exptl_absorpt_correction_T_max 0.3281
_exptl_absorpt_correction_T_min 0.3143
_exptl_absorpt_correction_type multi-scan
_exptl_absorpt_process_details
;
CrysAlisPro, Agilent Technologies,
Version 1.171.35.21 (release 20-01-2012 CrysAlis171 .NET)
(compiled Jan 23 2012,18:06:46)
Empirical absorption correction using spherical harmonics,
implemented in SCALE3 ABSPACK scaling algorithm.
;
_exptl_crystal_colour yellow
_exptl_crystal_density_diffrn 2.386
_exptl_crystal_density_method 'not measured'
_exptl_crystal_description block
_exptl_crystal_F_000 3024
_exptl_crystal_size_max 0.21
_exptl_crystal_size_mid 0.20
_exptl_crystal_size_min 0.20
_refine_diff_density_max 0.706
_refine_diff_density_min -0.801
_refine_diff_density_rms 0.089
_refine_ls_extinction_method none
_refine_ls_goodness_of_fit_ref 1.051
_refine_ls_hydrogen_treatment mixed
_refine_ls_matrix_type full
_refine_ls_number_parameters 617
_refine_ls_number_reflns 7794
_refine_ls_number_restraints 0
_refine_ls_restrained_S_all 1.051
_refine_ls_R_factor_all 0.0181
_refine_ls_R_factor_gt 0.0163
_refine_ls_shift/su_max 0.034
_refine_ls_shift/su_mean 0.000
_refine_ls_structure_factor_coef Fsqd
_refine_ls_weighting_details 'calc w=1/[\s^2^(Fo^2^)+(0.0125P)^2^+6.8814P] where P=(Fo^2^+2Fc^2^)/3'
_refine_ls_weighting_scheme calc
_refine_ls_wR_factor_gt 0.0361
_refine_ls_wR_factor_ref 0.0368
_reflns_number_gt 7337
_reflns_number_total 7794
_reflns_threshold_expression >2sigma(I)
_cod_data_source_file c3dt52316k.txt
_cod_data_source_block ho
_cod_depositor_comments
;
The following automatic conversions were performed:

'_symmetry_cell_setting' value 'Monoclinic' changed to 'monoclinic'
according to
/usr/data/users/saulius/automatic-downloads/current/RSC/lib/dictionaries/cif_core.dic
dictionary named 'cif_core.dic' version 2.4.2 from 2011-04-26.

Automatic conversion script
Id: cif_fix_values 2281 2013-09-26 08:29:07Z andrius 
;
_cod_original_sg_symbol_H-M P21/n
_cod_database_code 7028776

loop_
_symmetry_equiv_pos_as_xyz
'x, y, z'
'-x+1/2, y+1/2, -z+1/2'
'-x, -y, -z'
'x-1/2, -y-1/2, z-1/2'

loop_
_atom_site_label
_atom_site_type_symbol
_atom_site_fract_x
_atom_site_fract_y
_atom_site_fract_z
_atom_site_U_iso_or_equiv
_atom_site_adp_type
_atom_site_occupancy
_atom_site_symmetry_multiplicity
_atom_site_calc_flag
_atom_site_refinement_flags
_atom_site_disorder_assembly
_atom_site_disorder_group
Ho1 Ho 0.801075(11) 0.044295(8) 0.132988(8) 0.01217(4) Uani 1 1 d . . .
Ho2 Ho 0.700955(11) 0.129903(8) 0.290454(8) 0.01352(4) Uani 1 1 d . . .
Ho3 Ho 0.767698(11) 0.211227(8) 0.037156(8) 0.01253(4) Uani 1 1 d . . .
Ho4 Ho 0.548336(11) 0.139366(8) 0.125619(8) 0.01308(4) Uani 1 1 d . . .
N1 N 0.7328(2) 0.18389(16) -0.11738(16) 0.0242(7) Uani 1 1 d . . .
N2 N 0.3972(2) 0.02286(16) 0.12129(17) 0.0255(7) Uani 1 1 d . . .
N3 N 0.7701(2) -0.06582(15) 0.02031(15) 0.0169(6) Uani 1 1 d . . .
N4 N 0.6067(2) 0.02950(17) 0.38752(17) 0.0283(7) Uani 1 1 d . . .
N5 N 0.7749(2) 0.23311(18) 0.19052(18) 0.0310(8) Uani 1 1 d . . .
O1 O 0.93899(16) 0.26033(12) 0.01850(12) 0.0180(5) Uani 1 1 d . . .
O2 O 0.77582(17) 0.24120(12) 0.25889(11) 0.0180(5) Uani 1 1 d . . .
O3 O 0.85406(16) 0.08019(12) 0.25068(12) 0.0153(5) Uani 1 1 d . . .
O4 O 0.89097(16) 0.13117(12) 0.07794(12) 0.0166(5) Uani 1 1 d . . .
O5 O 0.80010(17) -0.07239(12) 0.19538(12) 0.0197(5) Uani 1 1 d . . .
O6 O 0.73175(15) 0.17154(11) 0.16348(11) 0.0131(5) Uani 1 1 d . . .
O7 O 0.55638(16) 0.18409(12) 0.23884(12) 0.0176(5) Uani 1 1 d . . .
O8 O 0.60359(16) 0.24662(12) 0.06954(12) 0.0154(5) Uani 1 1 d . . .
O9 O 0.98247(16) 0.01278(12) 0.16705(12) 0.0169(5) Uani 1 1 d . . .
O10 O 0.68033(16) 0.10127(12) 0.05036(12) 0.0148(5) Uani 1 1 d . . .
H10 H 0.6621 0.0780 0.0118 0.018 Uiso 1 1 d R . .
O11 O 0.41847(16) 0.24160(12) 0.12366(12) 0.0184(5) Uani 1 1 d . . .
O12 O 0.39252(17) 0.07884(14) 0.16258(14) 0.0258(6) Uani 1 1 d . . .
O13 O 0.64804(16) 0.05147(12) 0.19592(11) 0.0148(5) Uani 1 1 d . . .
H13 H 0.6187 0.0120 0.2070 0.018 Uiso 1 1 d R . .
O14 O 0.69577(17) -0.05350(12) 0.06257(12) 0.0193(5) Uani 1 1 d . . .
O15 O 0.81078(16) 0.27768(12) 0.14550(12) 0.0165(5) Uani 1 1 d . . .
O16 O 0.46930(19) 0.14461(13) 0.00150(13) 0.0253(6) Uani 1 1 d . . .
H16A H 0.4177 0.1178 -0.0089 0.09(2) Uiso 1 1 d R . .
H16B H 0.4989 0.1559 -0.0375 0.053(15) Uiso 1 1 d R . .
O17 O 0.63163(17) 0.21344(12) 0.37654(12) 0.0185(5) Uani 1 1 d . . .
O18 O 0.85270(17) -0.02924(13) 0.03259(13) 0.0205(5) Uani 1 1 d . . .
O19 O 0.65721(19) 0.20134(13) -0.07764(13) 0.0254(6) Uani 1 1 d . . .
O22 O 0.81952(18) 0.17593(15) -0.08402(14) 0.0307(6) Uani 1 1 d . . .
O23 O 0.7223(2) 0.17586(16) -0.18305(13) 0.0393(7) Uani 1 1 d . . .
O24 O 0.76210(18) -0.10978(13) -0.02914(13) 0.0258(6) Uani 1 1 d . . .
O25 O 0.47940(18) 0.01635(14) 0.08641(14) 0.0273(6) Uani 1 1 d . . .
O26 O 0.3271(2) -0.02151(15) 0.11610(18) 0.0410(8) Uani 1 1 d . . .
O27 O 0.5670(2) -0.00780(18) 0.43377(17) 0.0524(9) Uani 1 1 d . . .
O28 O 0.7040(2) 0.03356(15) 0.38143(15) 0.0346(7) Uani 1 1 d . . .
O29 O 0.55250(19) 0.06723(14) 0.34369(14) 0.0293(6) Uani 1 1 d . . .
N10 N 0.8329(2) 0.16254(15) 0.38504(15) 0.0192(6) Uani 1 1 d . . .
N11 N 0.7592(2) 0.33861(15) 0.00133(15) 0.0177(6) Uani 1 1 d . . .
C1 C 1.0492(3) -0.04040(19) 0.13434(19) 0.0222(8) Uani 1 1 d . . .
H1A H 1.0991 -0.0157 0.1043 0.033 Uiso 1 1 calc R . .
H1B H 1.0075 -0.0735 0.1040 0.033 Uiso 1 1 calc R . .
H1C H 1.0860 -0.0678 0.1727 0.033 Uiso 1 1 calc R . .
C2 C 1.0276(3) 0.05486(18) 0.22254(18) 0.0179(7) Uani 1 1 d . . .
C3 C 0.9551(2) 0.08902(18) 0.26706(18) 0.0161(7) Uani 1 1 d . . .
C4 C 0.9944(3) 0.12958(18) 0.32672(18) 0.0180(7) Uani 1 1 d . . .
C5 C 1.1019(3) 0.13861(19) 0.3364(2) 0.0246(8) Uani 1 1 d . . .
H5 H 1.1282 0.1669 0.3759 0.029 Uiso 1 1 calc R . .
C6 C 1.1700(3) 0.1072(2) 0.2898(2) 0.0289(9) Uani 1 1 d . . .
H6 H 1.2419 0.1150 0.2967 0.035 Uiso 1 1 calc R . .
C7 C 1.1327(3) 0.06415(19) 0.2326(2) 0.0230(8) Uani 1 1 d . . .
H7 H 1.1789 0.0415 0.2010 0.028 Uiso 1 1 calc R . .
C8 C 0.9322(3) 0.16305(19) 0.38246(19) 0.0210(8) Uani 1 1 d . . .
H8 H 0.9687 0.1877 0.4206 0.025 Uiso 1 1 calc R . .
C9 C 0.7880(3) 0.1998(2) 0.44718(19) 0.0254(8) Uani 1 1 d . . .
H9A H 0.8429 0.2252 0.4757 0.031 Uiso 1 1 calc R . .
H9B H 0.7559 0.1640 0.4793 0.031 Uiso 1 1 calc R . .
C10 C 0.7075(3) 0.2537(2) 0.41968(19) 0.0241(8) Uani 1 1 d . . .
H10A H 0.6747 0.2775 0.4610 0.029 Uiso 1 1 calc R . .
H10B H 0.7397 0.2912 0.3897 0.029 Uiso 1 1 calc R . .
C11 C 0.5519(3) 0.26067(19) 0.34466(19) 0.0219(8) Uani 1 1 d . . .
H11A H 0.5839 0.3030 0.3216 0.026 Uiso 1 1 calc R . .
H11B H 0.5063 0.2782 0.3828 0.026 Uiso 1 1 calc R . .
C12 C 0.4904(3) 0.21748(19) 0.28844(18) 0.0203(8) Uani 1 1 d . . .
H12A H 0.4499 0.1801 0.3130 0.024 Uiso 1 1 calc R . .
H12B H 0.4417 0.2498 0.2616 0.024 Uiso 1 1 calc R . .
C13 C 1.0137(2) 0.22738(19) 0.06886(19) 0.0203(8) Uani 1 1 d . . .
H13A H 1.0032 0.2443 0.1190 0.024 Uiso 1 1 calc R . .
H13B H 1.0847 0.2397 0.0554 0.024 Uiso 1 1 calc R . .
C24 C 0.9960(2) 0.14704(19) 0.06326(19) 0.0190(8) Uani 1 1 d . . .
H24A H 1.0117 0.1302 0.0139 0.023 Uiso 1 1 calc R . .
H24B H 1.0423 0.1215 0.0986 0.023 Uiso 1 1 calc R . .
C25 C 0.9469(3) 0.33814(18) 0.0124(2) 0.0222(8) Uani 1 1 d . . .
H25A H 1.0114 0.3516 -0.0113 0.027 Uiso 1 1 calc R . .
H25B H 0.9469 0.3608 0.0611 0.027 Uiso 1 1 calc R . .
C15 C 0.8546(3) 0.36284(19) -0.03315(19) 0.0205(8) Uani 1 1 d . . .
H15A H 0.8549 0.4161 -0.0372 0.025 Uiso 1 1 calc R . .
H15B H 0.8575 0.3423 -0.0827 0.025 Uiso 1 1 calc R . .
C16 C 0.6956(3) 0.38786(19) 0.02054(17) 0.0182(7) Uani 1 1 d . . .
H16 H 0.7143 0.4363 0.0104 0.022 Uiso 1 1 calc R . .
C17 C 0.5980(2) 0.37771(18) 0.05606(18) 0.0177(7) Uani 1 1 d . . .
C18 C 0.5409(3) 0.44174(19) 0.06875(19) 0.0234(8) Uani 1 1 d . . .
H18 H 0.5690 0.4869 0.0553 0.028 Uiso 1 1 calc R . .
C19 C 0.4464(3) 0.4402(2) 0.0999(2) 0.0300(9) Uani 1 1 d . . .
H19 H 0.4106 0.4839 0.1086 0.036 Uiso 1 1 calc R . .
C20 C 0.4033(3) 0.3738(2) 0.1188(2) 0.0256(8) Uani 1 1 d . . .
H20 H 0.3374 0.3722 0.1394 0.031 Uiso 1 1 calc R . .
C21 C 0.4568(3) 0.31059(19) 0.10730(18) 0.0191(7) Uani 1 1 d . . .
C22 C 0.5563(2) 0.31026(18) 0.07713(17) 0.0142(7) Uani 1 1 d . . .
C23 C 0.3108(2) 0.2378(2) 0.1421(2) 0.0222(8) Uani 1 1 d . . .
H23A H 0.3012 0.2632 0.1881 0.033 Uiso 1 1 calc R . .
H23B H 0.2905 0.1872 0.1472 0.033 Uiso 1 1 calc R . .
H23C H 0.2682 0.2605 0.1035 0.033 Uiso 1 1 calc R . .
C30 C 0.8479(3) -0.0868(2) 0.26643(19) 0.0256(8) Uani 1 1 d . . .
H30A H 0.9219 -0.0766 0.2653 0.038 Uiso 1 1 calc R . .
H30B H 0.8376 -0.1376 0.2791 0.038 Uiso 1 1 calc R . .
H30C H 0.8166 -0.0560 0.3028 0.038 Uiso 1 1 calc R . .
O33 O 0.6110(2) 0.88894(16) 0.24532(17) 0.0428(7) Uani 1 1 d . . .
H33 H 0.6307 0.8605 0.2787 0.064 Uiso 0.852(7) 1 d PR A 1
H33A H 0.6236 0.8654 0.2839 0.064 Uiso 0.148(7) 1 d PR A 2
C281 C 0.5362(3) 0.8519(3) 0.2028(3) 0.0371(13) Uani 0.852(7) 1 d P A 1
H28A H 0.4941 0.8867 0.1748 0.056 Uiso 0.852(7) 1 calc PR A 1
H28B H 0.4921 0.8240 0.2346 0.056 Uiso 0.852(7) 1 calc PR A 1
H28C H 0.5701 0.8191 0.1695 0.056 Uiso 0.852(7) 1 calc PR A 1
C282 C 0.617(2) 0.8471(15) 0.1831(17) 0.0371(13) Uani 0.148(7) 1 d P A 2
H28D H 0.5506 0.8485 0.1560 0.056 Uiso 0.148(7) 1 calc PR A 2
H28E H 0.6330 0.7971 0.1968 0.056 Uiso 0.148(7) 1 calc PR A 2
H28F H 0.6709 0.8660 0.1527 0.056 Uiso 0.148(7) 1 calc PR A 2
O1A O 0.1567(4) 0.4356(3) 0.0991(4) 0.127(2) Uani 1 1 d . . .
H1A1 H 0.1499 0.3916 0.0887 0.190 Uiso 1 1 calc R . .
C14 C 0.1412(5) 0.4461(5) 0.1789(5) 0.123(4) Uani 1 1 d . . .
H14A H 0.2079 0.4439 0.2054 0.184 Uiso 1 1 calc R . .
H14B H 0.0962 0.4080 0.1966 0.184 Uiso 1 1 calc R . .
H14C H 0.1094 0.4933 0.1868 0.184 Uiso 1 1 calc R . .

loop_
_atom_site_aniso_label
_atom_site_aniso_U_11
_atom_site_aniso_U_22
_atom_site_aniso_U_33
_atom_site_aniso_U_23
_atom_site_aniso_U_13
_atom_site_aniso_U_12
Ho1 0.01131(7) 0.01332(8) 0.01193(8) -0.00154(6) 0.00092(6) 0.00040(6)
Ho2 0.01522(8) 0.01479(8) 0.01070(8) -0.00028(6) 0.00240(6) 0.00042(6)
Ho3 0.01217(8) 0.01368(8) 0.01190(8) 0.00004(6) 0.00267(6) -0.00058(6)
Ho4 0.01106(8) 0.01505(8) 0.01326(8) -0.00004(6) 0.00226(6) -0.00003(6)
N1 0.0333(18) 0.0240(17) 0.0153(16) -0.0001(13) 0.0029(14) -0.0078(13)
N2 0.0186(16) 0.0222(17) 0.0353(19) 0.0059(15) -0.0039(14) -0.0025(13)
N3 0.0186(15) 0.0160(15) 0.0157(15) -0.0018(12) -0.0027(12) 0.0042(12)
N4 0.038(2) 0.0215(18) 0.0257(18) 0.0046(15) 0.0066(15) -0.0035(14)
N5 0.0241(17) 0.0310(19) 0.038(2) -0.0009(16) 0.0012(15) 0.0048(14)
O1 0.0168(12) 0.0196(13) 0.0177(12) -0.0006(10) 0.0031(10) -0.0022(9)
O2 0.0259(13) 0.0211(13) 0.0069(11) -0.0028(10) 0.0017(10) -0.0031(10)
O3 0.0131(11) 0.0188(13) 0.0140(12) -0.0023(10) -0.0011(9) -0.0004(9)
O4 0.0111(11) 0.0188(13) 0.0202(12) 0.0011(10) 0.0034(10) 0.0004(9)
O5 0.0232(12) 0.0168(13) 0.0190(12) -0.0001(10) -0.0006(10) -0.0004(10)
O6 0.0146(11) 0.0121(12) 0.0126(11) -0.0021(9) 0.0006(9) -0.0018(9)
O7 0.0166(12) 0.0208(13) 0.0157(12) -0.0014(10) 0.0059(10) 0.0044(9)
O8 0.0139(11) 0.0153(12) 0.0170(12) -0.0006(10) 0.0023(10) 0.0017(9)
O9 0.0142(11) 0.0209(13) 0.0155(12) -0.0054(10) 0.0000(10) 0.0024(9)
O10 0.0149(11) 0.0163(12) 0.0132(11) -0.0023(10) 0.0016(9) -0.0013(9)
O11 0.0135(11) 0.0209(13) 0.0209(13) 0.0007(10) 0.0030(10) 0.0017(9)
O12 0.0178(13) 0.0260(15) 0.0342(15) 0.0002(12) 0.0073(11) -0.0035(10)
O13 0.0167(11) 0.0135(12) 0.0144(11) 0.0004(9) 0.0018(9) -0.0024(9)
O14 0.0154(12) 0.0218(13) 0.0211(13) -0.0063(10) 0.0039(10) 0.0005(10)
O15 0.0191(12) 0.0175(13) 0.0132(12) 0.0037(10) 0.0061(10) -0.0044(9)
O16 0.0220(13) 0.0304(15) 0.0233(14) -0.0021(11) -0.0030(12) -0.0037(11)
O17 0.0226(12) 0.0195(13) 0.0135(12) -0.0016(10) 0.0033(10) 0.0025(10)
O18 0.0145(12) 0.0256(14) 0.0214(13) -0.0063(11) -0.0010(10) -0.0020(10)
O19 0.0292(14) 0.0272(15) 0.0199(13) -0.0014(11) 0.0024(11) 0.0064(11)
O22 0.0188(13) 0.0500(18) 0.0236(14) -0.0141(13) 0.0044(11) -0.0073(12)
O23 0.0537(19) 0.052(2) 0.0121(14) -0.0030(13) 0.0004(13) -0.0106(15)
O24 0.0288(14) 0.0257(14) 0.0226(13) -0.0128(12) -0.0016(11) 0.0007(11)
O25 0.0254(14) 0.0279(15) 0.0290(14) -0.0005(12) 0.0065(12) -0.0040(11)
O26 0.0225(14) 0.0241(15) 0.076(2) 0.0046(15) -0.0025(14) -0.0102(12)
O27 0.053(2) 0.055(2) 0.049(2) 0.0357(17) 0.0079(16) -0.0117(16)
O28 0.0298(16) 0.0353(17) 0.0384(17) 0.0159(13) -0.0013(13) -0.0001(12)
O29 0.0267(14) 0.0303(15) 0.0312(15) 0.0129(13) 0.0075(12) 0.0018(11)
N10 0.0255(16) 0.0187(16) 0.0135(15) 0.0005(12) 0.0002(12) 0.0030(12)
N11 0.0203(15) 0.0195(16) 0.0133(14) -0.0013(12) 0.0018(12) -0.0022(12)
C1 0.0175(18) 0.026(2) 0.0229(19) -0.0080(16) -0.0001(15) 0.0075(14)
C2 0.0206(18) 0.0165(18) 0.0162(17) -0.0011(14) -0.0032(15) -0.0015(14)
C3 0.0173(17) 0.0145(17) 0.0163(17) 0.0048(14) -0.0025(14) -0.0007(13)
C4 0.0186(17) 0.0193(19) 0.0160(17) -0.0012(14) -0.0024(14) -0.0006(14)
C5 0.027(2) 0.024(2) 0.0221(19) -0.0047(16) -0.0083(16) -0.0064(15)
C6 0.0192(19) 0.034(2) 0.034(2) -0.0045(18) -0.0037(17) -0.0053(16)
C7 0.0158(18) 0.026(2) 0.028(2) -0.0036(16) 0.0013(15) -0.0016(14)
C8 0.028(2) 0.0188(19) 0.0161(18) -0.0012(15) -0.0035(15) -0.0025(15)
C9 0.031(2) 0.034(2) 0.0120(17) -0.0047(16) -0.0007(16) 0.0000(16)
C10 0.030(2) 0.027(2) 0.0158(18) -0.0103(16) 0.0039(16) -0.0022(16)
C11 0.0240(19) 0.0217(19) 0.0206(19) 0.0002(15) 0.0076(15) 0.0068(15)
C12 0.0198(18) 0.027(2) 0.0146(17) -0.0018(15) 0.0037(14) 0.0062(14)
C13 0.0142(17) 0.028(2) 0.0191(18) -0.0006(15) 0.0027(14) -0.0046(14)
C24 0.0119(16) 0.028(2) 0.0178(18) 0.0026(15) 0.0054(14) 0.0001(14)
C25 0.0233(19) 0.0167(18) 0.027(2) 0.0010(16) 0.0072(16) -0.0091(14)
C15 0.0263(19) 0.0180(19) 0.0175(18) 0.0030(15) 0.0060(15) -0.0057(14)
C16 0.0235(18) 0.0178(18) 0.0128(17) 0.0028(14) -0.0054(14) -0.0040(14)
C17 0.0186(17) 0.0191(19) 0.0150(17) -0.0010(14) -0.0042(14) 0.0019(14)
C18 0.028(2) 0.0171(19) 0.025(2) 0.0019(16) -0.0030(16) 0.0022(15)
C19 0.028(2) 0.018(2) 0.044(2) -0.0051(18) 0.0016(18) 0.0094(16)
C20 0.0173(18) 0.025(2) 0.034(2) -0.0048(17) 0.0059(16) 0.0053(15)
C21 0.0193(18) 0.0218(19) 0.0160(18) -0.0018(15) -0.0033(14) 0.0014(14)
C22 0.0140(16) 0.0190(18) 0.0093(16) -0.0012(14) -0.0038(13) 0.0022(13)
C23 0.0129(17) 0.028(2) 0.026(2) -0.0002(16) 0.0019(15) 0.0017(14)
C30 0.035(2) 0.023(2) 0.0185(18) 0.0041(16) -0.0018(16) 0.0014(16)
O33 0.0406(17) 0.0391(18) 0.0486(19) 0.0104(15) -0.0003(15) -0.0014(14)
C281 0.024(2) 0.032(3) 0.055(3) 0.011(2) -0.015(2) -0.003(2)
C282 0.024(2) 0.032(3) 0.055(3) 0.011(2) -0.015(2) -0.003(2)
O1A 0.050(3) 0.119(4) 0.206(7) 0.029(5) -0.049(4) 0.017(3)
C14 0.066(5) 0.144(8) 0.156(8) 0.103(7) -0.019(5) 0.008(4)

loop_
_atom_type_symbol
_atom_type_description
_atom_type_scat_dispersion_real
_atom_type_scat_dispersion_imag
_atom_type_scat_source
C C 0.0033 0.0016 'International Tables Vol C Tables 4.2.6.8 and 6.1.1.4'
H H 0.0000 0.0000 'International Tables Vol C Tables 4.2.6.8 and 6.1.1.4'
N N 0.0061 0.0033 'International Tables Vol C Tables 4.2.6.8 and 6.1.1.4'
O O 0.0106 0.0060 'International Tables Vol C Tables 4.2.6.8 and 6.1.1.4'
Tb Tb -0.1723 4.1537 'International Tables Vol C Tables 4.2.6.8 and 6.1.1.4'
Gd Gd -0.1653 3.9035 'International Tables Vol C Tables 4.2.6.8 and 6.1.1.4'
Ho Ho -0.2175 4.6783 'International Tables Vol C Tables 4.2.6.8 and 6.1.1.4'

loop_
_geom_angle_atom_site_label_1
_geom_angle_atom_site_label_2
_geom_angle_atom_site_label_3
_geom_angle
O4 Ho1 O13 130.26(8)
O4 Ho1 O3 94.23(8)
O13 Ho1 O3 75.69(7)
O4 Ho1 O10 74.76(7)
O13 Ho1 O10 74.95(7)
O3 Ho1 O10 128.79(7)
O4 Ho1 O18 83.99(8)
O13 Ho1 O18 132.57(7)
O3 Ho1 O18 141.99(7)
O10 Ho1 O18 87.47(7)
O4 Ho1 O5 148.66(8)
O13 Ho1 O5 78.40(7)
O3 Ho1 O5 79.81(8)
O10 Ho1 O5 132.37(7)
O18 Ho1 O5 82.38(8)
O4 Ho1 O9 77.22(8)
O13 Ho1 O9 134.65(7)
O3 Ho1 O9 65.78(7)
O10 Ho1 O9 149.12(7)
O18 Ho1 O9 76.89(7)
O5 Ho1 O9 72.26(7)
O4 Ho1 O14 123.23(8)
O13 Ho1 O14 81.07(7)
O3 Ho1 O14 142.44(7)
O10 Ho1 O14 70.58(7)
O18 Ho1 O14 51.51(7)
O5 Ho1 O14 66.78(8)
O9 Ho1 O14 116.16(7)
O4 Ho1 O6 68.76(7)
O13 Ho1 O6 62.17(7)
O3 Ho1 O6 68.59(7)
O10 Ho1 O6 60.74(7)
O18 Ho1 O6 142.03(7)
O5 Ho1 O6 133.90(7)
O9 Ho1 O6 119.51(7)
O14 Ho1 O6 124.27(7)
O4 Ho1 N3 103.84(8)
O13 Ho1 N3 107.03(7)
O3 Ho1 N3 151.70(8)
O10 Ho1 N3 77.66(7)
O18 Ho1 N3 25.54(7)
O5 Ho1 N3 73.41(8)
O9 Ho1 N3 96.89(7)
O14 Ho1 N3 25.97(7)
O6 Ho1 N3 138.35(7)
O4 Ho1 Ho3 38.36(5)
O13 Ho1 Ho3 96.03(5)
O3 Ho1 Ho3 103.70(5)
O10 Ho1 Ho3 40.53(5)
O18 Ho1 Ho3 98.18(6)
O5 Ho1 Ho3 172.60(5)
O9 Ho1 Ho3 115.09(5)
O14 Ho1 Ho3 107.77(5)
O6 Ho1 Ho3 44.30(5)
N3 Ho1 Ho3 103.98(5)
O4 Ho1 Ho2 104.90(6)
O13 Ho1 Ho2 40.18(5)
O3 Ho1 Ho2 39.79(5)
O10 Ho1 Ho2 94.03(5)
O18 Ho1 Ho2 171.08(5)
O5 Ho1 Ho2 90.16(5)
O9 Ho1 Ho2 105.54(5)
O14 Ho1 Ho2 120.86(5)
O6 Ho1 Ho2 44.31(5)
N3 Ho1 Ho2 146.69(5)
Ho3 Ho1 Ho2 88.602(5)
O7 Ho2 O3 137.21(7)
O7 Ho2 O13 75.62(8)
O3 Ho2 O13 75.73(7)
O7 Ho2 O2 81.68(8)
O3 Ho2 O2 84.48(8)
O13 Ho2 O2 117.99(7)
O7 Ho2 O17 70.94(8)
O3 Ho2 O17 143.31(8)
O13 Ho2 O17 140.95(7)
O2 Ho2 O17 76.63(7)
O7 Ho2 O28 126.35(8)
O3 Ho2 O28 86.23(8)
O13 Ho2 O28 93.05(9)
O2 Ho2 O28 143.97(9)
O17 Ho2 O28 90.87(9)
O7 Ho2 N10 135.85(9)
O3 Ho2 N10 74.97(8)
O13 Ho2 N10 148.09(8)
O2 Ho2 N10 71.27(8)
O17 Ho2 N10 69.29(8)
O28 Ho2 N10 72.70(9)
O7 Ho2 O29 74.52(8)
O3 Ho2 O29 128.50(8)
O13 Ho2 O29 78.04(8)
O2 Ho2 O29 146.95(8)
O17 Ho2 O29 74.14(8)
O28 Ho2 O29 51.86(8)
N10 Ho2 O29 111.38(9)
O7 Ho2 O6 68.71(7)
O3 Ho2 O6 70.25(7)
O13 Ho2 O6 63.39(7)
O2 Ho2 O6 54.61(7)
O17 Ho2 O6 119.42(7)
O28 Ho2 O6 149.69(8)
N10 Ho2 O6 116.83(8)
O29 Ho2 O6 131.63(8)
O7 Ho2 N5 74.33(8)
O3 Ho2 N5 75.55(8)
O13 Ho2 N5 91.89(9)
O2 Ho2 N5 26.12(8)
O17 Ho2 N5 97.87(8)
O28 Ho2 N5 159.30(9)
N10 Ho2 N5 92.84(9)
O29 Ho2 N5 148.75(9)
O6 Ho2 N5 28.50(8)
O7 Ho2 N4 100.26(9)
O3 Ho2 N4 109.04(8)
O13 Ho2 N4 86.61(8)
O2 Ho2 N4 154.67(8)
O17 Ho2 N4 80.17(8)
O28 Ho2 N4 26.09(9)
N10 Ho2 N4 91.16(9)
O29 Ho2 N4 25.86(8)
O6 Ho2 N4 149.55(8)
N5 Ho2 N4 174.60(9)
O7 Ho2 Ho4 37.66(5)
O3 Ho2 Ho4 101.90(5)
O13 Ho2 Ho4 42.45(5)
O2 Ho2 Ho4 88.22(5)
O17 Ho2 Ho4 108.54(5)
O28 Ho2 Ho4 127.78(7)
N10 Ho2 Ho4 159.40(6)
O29 Ho2 Ho4 86.73(6)
O6 Ho2 Ho4 45.14(5)
N5 Ho2 Ho4 66.87(7)
N4 Ho2 Ho4 108.87(7)
O4 Ho3 O8 137.27(8)
O4 Ho3 O10 74.90(7)
O8 Ho3 O10 76.53(7)
O4 Ho3 O15 85.42(8)
O8 Ho3 O15 80.24(7)
O10 Ho3 O15 117.33(7)
O4 Ho3 O1 69.92(8)
O8 Ho3 O1 141.20(8)
O10 Ho3 O1 141.68(7)
O15 Ho3 O1 74.85(7)
O4 Ho3 O22 85.03(9)
O8 Ho3 O22 126.47(8)
O10 Ho3 O22 90.73(8)
O15 Ho3 O22 146.62(7)
O1 Ho3 O22 71.83(8)
O4 Ho3 N11 137.38(8)
O8 Ho3 N11 76.42(8)
O10 Ho3 N11 147.70(8)
O15 Ho3 N11 74.70(8)
O1 Ho3 N11 68.64(8)
O22 Ho3 N11 91.32(9)
O4 Ho3 O6 69.91(7)
O8 Ho3 O6 68.95(7)
O10 Ho3 O6 62.69(7)
O15 Ho3 O6 54.66(7)
O1 Ho3 O6 116.28(7)
O22 Ho3 O6 146.95(8)
N11 Ho3 O6 121.69(8)
O4 Ho3 O19 126.79(8)
O8 Ho3 O19 74.70(8)
O10 Ho3 O19 76.16(8)
O15 Ho3 O19 147.78(8)
O1 Ho3 O19 113.83(8)
O22 Ho3 O19 51.80(8)
N11 Ho3 O19 79.94(9)
O6 Ho3 O19 129.76(7)
O4 Ho3 N5 76.69(8)
O8 Ho3 N5 72.77(8)
O10 Ho3 N5 91.11(8)
O15 Ho3 N5 26.23(8)
O1 Ho3 N5 95.11(8)
O22 Ho3 N5 160.47(9)
N11 Ho3 N5 97.42(9)
O6 Ho3 N5 28.43(8)
O19 Ho3 N5 147.02(8)
O4 Ho3 N1 106.87(8)
O8 Ho3 N1 100.83(8)
O10 Ho3 N1 83.78(8)
O15 Ho3 N1 158.16(8)
O1 Ho3 N1 92.16(8)
O22 Ho3 N1 25.64(8)
N11 Ho3 N1 84.29(9)
O6 Ho3 N1 146.22(7)
O19 Ho3 N1 26.19(8)
N5 Ho3 N1 172.66(8)
O4 Ho3 Ho1 37.61(5)
O8 Ho3 Ho1 102.28(5)
O10 Ho3 Ho1 41.42(5)
O15 Ho3 Ho1 90.74(5)
O1 Ho3 Ho1 107.25(5)
O22 Ho3 Ho1 100.76(7)
N11 Ho3 Ho1 165.42(6)
O6 Ho3 Ho1 46.40(5)
O19 Ho3 Ho1 113.97(6)
N5 Ho3 Ho1 68.62(7)
N1 Ho3 Ho1 110.10(6)
O7 Ho4 O10 130.41(8)
O7 Ho4 O8 95.22(8)
O10 Ho4 O8 75.82(7)
O7 Ho4 O13 75.27(8)
O10 Ho4 O13 74.12(7)
O8 Ho4 O13 129.25(7)
O7 Ho4 O12 85.49(8)
O10 Ho4 O12 131.19(8)
O8 Ho4 O12 141.16(8)
O13 Ho4 O12 88.58(8)
O7 Ho4 O16 148.04(8)
O10 Ho4 O16 75.79(8)
O8 Ho4 O16 71.68(8)
O13 Ho4 O16 135.68(8)
O12 Ho4 O16 87.41(8)
O7 Ho4 O6 69.21(7)
O10 Ho4 O6 62.18(7)
O8 Ho4 O6 67.93(7)
O13 Ho4 O6 62.06(7)
O12 Ho4 O6 144.75(8)
O16 Ho4 O6 126.93(7)
O7 Ho4 O11 75.28(8)
O10 Ho4 O11 135.62(7)
O8 Ho4 O11 65.07(7)
O13 Ho4 O11 148.33(7)
O12 Ho4 O11 77.76(8)
O16 Ho4 O11 72.77(8)
O6 Ho4 O11 116.60(7)
O7 Ho4 O25 126.80(8)
O10 Ho4 O25 79.68(7)
O8 Ho4 O25 137.62(8)
O13 Ho4 O25 74.10(8)
O12 Ho4 O25 51.57(8)
O16 Ho4 O25 69.07(8)
O6 Ho4 O25 127.43(7)
O11 Ho4 O25 115.95(8)
O7 Ho4 N2 107.90(8)
O10 Ho4 N2 105.46(8)
O8 Ho4 N2 145.60(8)
O13 Ho4 N2 82.18(8)
O12 Ho4 N2 25.91(8)
O16 Ho4 N2 75.36(9)
O6 Ho4 N2 143.93(8)
O11 Ho4 N2 96.04(8)
O25 Ho4 N2 25.79(8)
O7 Ho4 Ho2 38.90(6)
O10 Ho4 Ho2 95.26(5)
O8 Ho4 Ho2 104.16(5)
O13 Ho4 Ho2 40.86(5)
O12 Ho4 Ho2 100.48(6)
O16 Ho4 Ho2 170.75(6)
O6 Ho4 Ho2 44.64(5)
O11 Ho4 Ho2 113.43(5)
O25 Ho4 Ho2 112.12(6)
N2 Ho4 Ho2 109.85(6)
O7 Ho4 Ho3 105.90(6)
O10 Ho4 Ho3 40.18(5)
O8 Ho4 Ho3 39.74(5)
O13 Ho4 Ho3 94.22(5)
O12 Ho4 Ho3 168.62(6)
O16 Ho4 Ho3 82.88(6)
O6 Ho4 Ho3 44.12(5)
O11 Ho4 Ho3 104.81(5)
O25 Ho4 Ho3 118.73(5)
N2 Ho4 Ho3 143.78(6)
Ho2 Ho4 Ho3 88.753(5)
O23 N1 O22 122.0(3)
O23 N1 O19 122.2(3)
O22 N1 O19 115.8(3)
O23 N1 Ho3 176.0(2)
O22 N1 Ho3 56.23(15)
O19 N1 Ho3 59.70(16)
O26 N2 O25 122.1(3)
O26 N2 O12 122.3(3)
O25 N2 O12 115.7(3)
O26 N2 Ho4 173.7(2)
O25 N2 Ho4 60.47(16)
O12 N2 Ho4 55.59(15)
O24 N3 O14 121.7(3)
O24 N3 O18 122.0(3)
O14 N3 O18 116.3(3)
O24 N3 Ho1 175.9(2)
O14 N3 Ho1 62.17(15)
O18 N3 Ho1 54.14(14)
O27 N4 O29 121.2(3)
O27 N4 O28 122.6(3)
O29 N4 O28 116.3(3)
O27 N4 Ho2 173.7(3)
O29 N4 Ho2 59.09(16)
O28 N4 Ho2 57.50(16)
O2 N5 O15 125.5(3)
O2 N5 O6 116.9(3)
O15 N5 O6 117.6(3)
O2 N5 Ho2 55.12(16)
O15 N5 Ho2 177.9(2)
O6 N5 Ho2 61.83(15)
O2 N5 Ho3 178.1(2)
O15 N5 Ho3 56.34(16)
O6 N5 Ho3 61.25(15)
Ho2 N5 Ho3 123.06(12)
C25 O1 C13 114.8(2)
C25 O1 Ho3 116.71(18)
C13 O1 Ho3 110.22(17)
N5 O2 Ho2 98.8(2)
C3 O3 Ho2 135.8(2)
C3 O3 Ho1 119.50(19)
Ho2 O3 Ho1 100.18(8)
C24 O4 Ho1 138.2(2)
C24 O4 Ho3 117.75(19)
Ho1 O4 Ho3 104.03(8)
C30 O5 Ho1 125.2(2)
N5 O6 Ho3 90.32(17)
N5 O6 Ho2 89.67(17)
Ho3 O6 Ho2 178.26(10)
N5 O6 Ho4 132.17(18)
Ho3 O6 Ho4 91.08(7)
Ho2 O6 Ho4 90.22(6)
N5 O6 Ho1 134.53(18)
Ho3 O6 Ho1 89.30(6)
Ho2 O6 Ho1 89.47(7)
Ho4 O6 Ho1 93.29(7)
C12 O7 Ho4 138.7(2)
C12 O7 Ho2 115.31(19)
Ho4 O7 Ho2 103.44(8)
C22 O8 Ho3 134.64(19)
C22 O8 Ho4 123.13(18)
Ho3 O8 Ho4 99.83(8)
C2 O9 C1 116.0(2)
C2 O9 Ho1 114.98(18)
C1 O9 Ho1 128.87(19)
Ho3 O10 Ho4 99.58(8)
Ho3 O10 Ho1 98.06(8)
Ho4 O10 Ho1 103.48(8)
Ho3 O10 H10 118.1
Ho4 O10 H10 117.0
Ho1 O10 H10 117.4
C21 O11 C23 116.4(3)
C21 O11 Ho4 116.14(18)
C23 O11 Ho4 127.32(19)
N2 O12 Ho4 98.50(18)
Ho1 O13 Ho2 99.83(8)
Ho1 O13 Ho4 102.75(8)
Ho2 O13 Ho4 96.69(8)
Ho1 O13 H13 117.7
Ho2 O13 H13 118.3
Ho4 O13 H13 117.9
N3 O14 Ho1 91.86(17)
N5 O15 Ho3 97.43(19)
Ho4 O16 H16A 118.8
Ho4 O16 H16B 127.0
H16A O16 H16B 109.3
C10 O17 C11 111.7(3)
C10 O17 Ho2 115.29(18)
C11 O17 Ho2 113.31(18)
N3 O18 Ho1 100.32(17)
N1 O19 Ho3 94.10(18)
N1 O22 Ho3 98.13(18)
N2 O25 Ho4 93.74(19)
N4 O28 Ho2 96.4(2)
N4 O29 Ho2 95.05(19)
C8 N10 C9 116.6(3)
C8 N10 Ho2 130.0(2)
C9 N10 Ho2 112.2(2)
C16 N11 C15 117.2(3)
C16 N11 Ho3 129.1(2)
C15 N11 Ho3 112.1(2)
O9 C1 H1A 109.5
O9 C1 H1B 109.5
H1A C1 H1B 109.5
O9 C1 H1C 109.5
H1A C1 H1C 109.5
H1B C1 H1C 109.5
C7 C2 O9 123.6(3)
C7 C2 C3 122.7(3)
O9 C2 C3 113.7(3)
O3 C3 C4 124.2(3)
O3 C3 C2 118.6(3)
C4 C3 C2 117.2(3)
C3 C4 C5 119.3(3)
C3 C4 C8 125.2(3)
C5 C4 C8 115.4(3)
C6 C5 C4 121.6(3)
C6 C5 H5 119.2
C4 C5 H5 119.2
C5 C6 C7 119.8(3)
C5 C6 H6 120.1
C7 C6 H6 120.1
C2 C7 C6 119.1(3)
C2 C7 H7 120.4
C6 C7 H7 120.4
N10 C8 C4 126.8(3)
N10 C8 H8 116.6
C4 C8 H8 116.6
N10 C9 C10 109.6(3)
N10 C9 H9A 109.7
C10 C9 H9A 109.7
N10 C9 H9B 109.7
C10 C9 H9B 109.7
H9A C9 H9B 108.2
O17 C10 C9 106.9(3)
O17 C10 H10A 110.3
C9 C10 H10A 110.3
O17 C10 H10B 110.3
C9 C10 H10B 110.3
H10A C10 H10B 108.6
O17 C11 C12 107.9(3)
O17 C11 H11A 110.1
C12 C11 H11A 110.1
O17 C11 H11B 110.1
C12 C11 H11B 110.1
H11A C11 H11B 108.4
O7 C12 C11 110.8(3)
O7 C12 H12A 109.5
C11 C12 H12A 109.5
O7 C12 H12B 109.5
C11 C12 H12B 109.5
H12A C12 H12B 108.1
O1 C13 C24 105.9(3)
O1 C13 H13A 110.6
C24 C13 H13A 110.6
O1 C13 H13B 110.6
C24 C13 H13B 110.6
H13A C13 H13B 108.7
O4 C24 C13 109.5(3)
O4 C24 H24A 109.8
C13 C24 H24A 109.8
O4 C24 H24B 109.8
C13 C24 H24B 109.8
H24A C24 H24B 108.2
O1 C25 C15 106.7(3)
O1 C25 H25A 110.4
C15 C25 H25A 110.4
O1 C25 H25B 110.4
C15 C25 H25B 110.4
H25A C25 H25B 108.6
N11 C15 C25 109.3(3)
N11 C15 H15A 109.8
C25 C15 H15A 109.8
N11 C15 H15B 109.8
C25 C15 H15B 109.8
H15A C15 H15B 108.3
N11 C16 C17 127.4(3)
N11 C16 H16 116.3
C17 C16 H16 116.3
C22 C17 C18 118.8(3)
C22 C17 C16 125.6(3)
C18 C17 C16 115.6(3)
C19 C18 C17 122.0(3)
C19 C18 H18 119.0
C17 C18 H18 119.0
C18 C19 C20 119.6(3)
C18 C19 H19 120.2
C20 C19 H19 120.2
C21 C20 C19 119.9(3)
C21 C20 H20 120.1
C19 C20 H20 120.1
C20 C21 O11 123.5(3)
C20 C21 C22 122.1(3)
O11 C21 C22 114.3(3)
O8 C22 C17 124.3(3)
O8 C22 C21 118.1(3)
C17 C22 C21 117.6(3)
O11 C23 H23A 109.5
O11 C23 H23B 109.5
H23A C23 H23B 109.5
O11 C23 H23C 109.5
H23A C23 H23C 109.5
H23B C23 H23C 109.5
O5 C30 H30A 109.5
O5 C30 H30B 109.5
H30A C30 H30B 109.5
O5 C30 H30C 109.5
H30A C30 H30C 109.5
H30B C30 H30C 109.5
C282 O33 C281 47.5(11)
C282 O33 H33 103.3
C281 O33 H33 106.7
C282 O33 H33A 113.0
C281 O33 H33A 109.0
H33 O33 H33A 11.0
O33 C281 H28A 109.5
O33 C281 H28B 109.5
O33 C281 H28C 109.5
O33 C282 H28D 109.5
O33 C282 H28E 109.5
H28D C282 H28E 109.5
O33 C282 H28F 109.5
H28D C282 H28F 109.5
H28E C282 H28F 109.5
C14 O1A H1A1 109.5
O1A C14 H14A 109.5
O1A C14 H14B 109.5
H14A C14 H14B 109.5
O1A C14 H14C 109.5
H14A C14 H14C 109.5
H14B C14 H14C 109.5

loop_
_geom_bond_atom_site_label_1
_geom_bond_atom_site_label_2
_geom_bond_distance
Ho1 O4 2.251(2)
Ho1 O13 2.342(2)
Ho1 O3 2.346(2)
Ho1 O10 2.391(2)
Ho1 O18 2.411(2)
Ho1 O5 2.448(2)
Ho1 O9 2.487(2)
Ho1 O14 2.590(2)
Ho1 O6 2.592(2)
Ho1 N3 2.927(3)
Ho1 Ho3 3.5789(2)
Ho1 Ho2 3.5901(2)
Ho2 O7 2.304(2)
Ho2 O3 2.334(2)
Ho2 O13 2.351(2)
Ho2 O2 2.361(2)
Ho2 O17 2.413(2)
Ho2 O28 2.447(3)
Ho2 N10 2.474(3)
Ho2 O29 2.484(2)
Ho2 O6 2.508(2)
Ho2 N5 2.845(3)
Ho2 N4 2.883(3)
Ho2 Ho4 3.5693(2)
Ho3 O4 2.290(2)
Ho3 O8 2.329(2)
Ho3 O10 2.349(2)
Ho3 O15 2.393(2)
Ho3 O1 2.440(2)
Ho3 O22 2.443(2)
Ho3 N11 2.452(3)
Ho3 O6 2.500(2)
Ho3 O19 2.519(2)
Ho3 N5 2.851(3)
Ho3 N1 2.910(3)
Ho4 O7 2.242(2)
Ho4 O10 2.352(2)
Ho4 O8 2.363(2)
Ho4 O13 2.426(2)
Ho4 O12 2.433(2)
Ho4 O16 2.473(2)
Ho4 O6 2.530(2)
Ho4 O11 2.536(2)
Ho4 O25 2.543(3)
Ho4 N2 2.917(3)
N1 O23 1.221(4)
N1 O22 1.272(4)
N1 O19 1.288(4)
N2 O26 1.228(4)
N2 O25 1.272(4)
N2 O12 1.289(4)
N3 O24 1.223(3)
N3 O14 1.282(3)
N3 O18 1.283(3)
N4 O27 1.225(4)
N4 O29 1.263(4)
N4 O28 1.276(4)
N5 O2 1.267(4)
N5 O15 1.271(4)
N5 O6 1.358(4)
O1 C25 1.450(4)
O1 C13 1.453(4)
O3 C3 1.346(4)
O4 C24 1.432(4)
O5 C30 1.453(4)
O7 C12 1.417(4)
O8 C22 1.339(4)
O9 C2 1.397(4)
O9 C1 1.457(4)
O10 H10 0.8561
O11 C21 1.408(4)
O11 C23 1.453(4)
O13 H13 0.8521
O16 H16A 0.8501
O16 H16B 0.8529
O17 C10 1.450(4)
O17 C11 1.462(4)
N10 C8 1.294(4)
N10 C9 1.474(4)
N11 C16 1.289(4)
N11 C15 1.483(4)
C1 H1A 0.9800
C1 H1B 0.9800
C1 H1C 0.9800
C2 C7 1.382(5)
C2 C3 1.420(5)
C3 C4 1.411(5)
C4 C5 1.412(5)
C4 C8 1.467(5)
C5 C6 1.383(5)
C5 H5 0.9500
C6 C7 1.393(5)
C6 H6 0.9500
C7 H7 0.9500
C8 H8 0.9500
C9 C10 1.520(5)
C9 H9A 0.9900
C9 H9B 0.9900
C10 H10A 0.9900
C10 H10B 0.9900
C11 C12 1.513(5)
C11 H11A 0.9900
C11 H11B 0.9900
C12 H12A 0.9900
C12 H12B 0.9900
C13 C24 1.509(5)
C13 H13A 0.9900
C13 H13B 0.9900
C24 H24A 0.9900
C24 H24B 0.9900
C25 C15 1.510(5)
C25 H25A 0.9900
C25 H25B 0.9900
C15 H15A 0.9900
C15 H15B 0.9900
C16 C17 1.460(5)
C16 H16 0.9500
C17 C22 1.422(5)
C17 C18 1.423(5)
C18 C19 1.375(5)
C18 H18 0.9500
C19 C20 1.401(5)
C19 H19 0.9500
C20 C21 1.381(5)
C20 H20 0.9500
C21 C22 1.426(4)
C23 H23A 0.9800
C23 H23B 0.9800
C23 H23C 0.9800
C30 H30A 0.9800
C30 H30B 0.9800
C30 H30C 0.9800
O33 C282 1.39(3)
O33 C281 1.405(5)
O33 H33 0.8416
O33 H33A 0.8454
C281 H28A 0.9800
C281 H28B 0.9800
C281 H28C 0.9800
C282 H28D 0.9800
C282 H28E 0.9800
C282 H28F 0.9800
O1A C14 1.503(9)
O1A H1A1 0.8400
C14 H14A 0.9800
C14 H14B 0.9800
C14 H14C 0.9800

loop_
_geom_torsion_atom_site_label_1
_geom_torsion_atom_site_label_2
_geom_torsion_atom_site_label_3
_geom_torsion_atom_site_label_4
_geom_torsion
O13 Ho1 Ho3 O4 155.99(11)
O3 Ho1 Ho3 O4 79.30(10)
O10 Ho1 Ho3 O4 -145.70(12)
O18 Ho1 Ho3 O4 -69.39(11)
O5 Ho1 Ho3 O4 -163.1(4)
O9 Ho1 Ho3 O4 9.91(11)
O14 Ho1 Ho3 O4 -121.49(10)
O6 Ho1 Ho3 O4 117.30(11)
N3 Ho1 Ho3 O4 -94.75(11)
Ho2 Ho1 Ho3 O4 116.44(9)
O4 Ho1 Ho3 O8 -161.67(11)
O13 Ho1 Ho3 O8 -5.68(8)
O3 Ho1 Ho3 O8 -82.38(8)
O10 Ho1 Ho3 O8 52.63(9)
O18 Ho1 Ho3 O8 128.94(8)
O5 Ho1 Ho3 O8 35.2(4)
O9 Ho1 Ho3 O8 -151.76(8)
O14 Ho1 Ho3 O8 76.84(7)
O6 Ho1 Ho3 O8 -44.37(8)
N3 Ho1 Ho3 O8 103.57(8)
Ho2 Ho1 Ho3 O8 -45.23(6)
O4 Ho1 Ho3 O10 145.70(12)
O13 Ho1 Ho3 O10 -58.31(9)
O3 Ho1 Ho3 O10 -135.01(9)
O18 Ho1 Ho3 O10 76.31(9)
O5 Ho1 Ho3 O10 -17.4(4)
O9 Ho1 Ho3 O10 155.61(9)
O14 Ho1 Ho3 O10 24.21(9)
O6 Ho1 Ho3 O10 -97.00(10)
N3 Ho1 Ho3 O10 50.95(9)
Ho2 Ho1 Ho3 O10 -97.86(8)
O4 Ho1 Ho3 O15 -81.50(10)
O13 Ho1 Ho3 O15 74.49(7)
O3 Ho1 Ho3 O15 -2.21(7)
O10 Ho1 Ho3 O15 132.80(9)
O18 Ho1 Ho3 O15 -150.89(7)
O5 Ho1 Ho3 O15 115.3(4)
O9 Ho1 Ho3 O15 -71.60(7)
O14 Ho1 Ho3 O15 157.01(7)
O6 Ho1 Ho3 O15 35.80(8)
N3 Ho1 Ho3 O15 -176.26(7)
Ho2 Ho1 Ho3 O15 34.94(5)
O4 Ho1 Ho3 O1 -7.15(11)
O13 Ho1 Ho3 O1 148.84(8)
O3 Ho1 Ho3 O1 72.15(7)
O10 Ho1 Ho3 O1 -152.85(9)
O18 Ho1 Ho3 O1 -76.54(8)
O5 Ho1 Ho3 O1 -170.3(4)
O9 Ho1 Ho3 O1 2.76(8)
O14 Ho1 Ho3 O1 -128.63(7)
O6 Ho1 Ho3 O1 110.15(8)
N3 Ho1 Ho3 O1 -101.90(8)
Ho2 Ho1 Ho3 O1 109.29(5)
O4 Ho1 Ho3 O22 66.98(11)
O13 Ho1 Ho3 O22 -137.03(8)
O3 Ho1 Ho3 O22 146.28(8)
O10 Ho1 Ho3 O22 -78.72(9)
O18 Ho1 Ho3 O22 -2.40(8)
O5 Ho1 Ho3 O22 -96.2(4)
O9 Ho1 Ho3 O22 76.89(8)
O14 Ho1 Ho3 O22 -54.50(8)
O6 Ho1 Ho3 O22 -175.71(9)
N3 Ho1 Ho3 O22 -27.77(8)
Ho2 Ho1 Ho3 O22 -176.58(6)
O4 Ho1 Ho3 N11 -78.4(3)
O13 Ho1 Ho3 N11 77.5(3)
O3 Ho1 Ho3 N11 0.9(2)
O10 Ho1 Ho3 N11 135.9(3)
O18 Ho1 Ho3 N11 -147.8(2)
O5 Ho1 Ho3 N11 118.4(5)
O9 Ho1 Ho3 N11 -68.5(3)
O14 Ho1 Ho3 N11 160.1(2)
O6 Ho1 Ho3 N11 38.9(3)
N3 Ho1 Ho3 N11 -173.2(3)
Ho2 Ho1 Ho3 N11 38.0(2)
O4 Ho1 Ho3 O6 -117.30(11)
O13 Ho1 Ho3 O6 38.69(8)
O3 Ho1 Ho3 O6 -38.01(8)
O10 Ho1 Ho3 O6 97.00(10)
O18 Ho1 Ho3 O6 173.31(8)
O5 Ho1 Ho3 O6 79.5(4)
O9 Ho1 Ho3 O6 -107.39(8)
O14 Ho1 Ho3 O6 121.21(8)
N3 Ho1 Ho3 O6 147.94(8)
Ho2 Ho1 Ho3 O6 -0.86(6)
O4 Ho1 Ho3 O19 119.80(11)
O13 Ho1 Ho3 O19 -84.21(8)
O3 Ho1 Ho3 O19 -160.91(8)
O10 Ho1 Ho3 O19 -25.90(9)
O18 Ho1 Ho3 O19 50.41(8)
O5 Ho1 Ho3 O19 -43.4(4)
O9 Ho1 Ho3 O19 129.71(8)
O14 Ho1 Ho3 O19 -1.69(8)
O6 Ho1 Ho3 O19 -122.90(9)
N3 Ho1 Ho3 O19 25.04(8)
Ho2 Ho1 Ho3 O19 -123.76(6)
O4 Ho1 Ho3 N5 -95.92(11)
O13 Ho1 Ho3 N5 60.07(8)
O3 Ho1 Ho3 N5 -16.63(8)
O10 Ho1 Ho3 N5 118.38(10)
O18 Ho1 Ho3 N5 -165.31(8)
O5 Ho1 Ho3 N5 100.9(4)
O9 Ho1 Ho3 N5 -86.02(9)
O14 Ho1 Ho3 N5 142.59(8)
O6 Ho1 Ho3 N5 21.38(9)
N3 Ho1 Ho3 N5 169.32(8)
Ho2 Ho1 Ho3 N5 20.52(7)
O4 Ho1 Ho3 N1 91.80(11)
O13 Ho1 Ho3 N1 -112.21(8)
O3 Ho1 Ho3 N1 171.10(8)
O10 Ho1 Ho3 N1 -53.90(10)
O18 Ho1 Ho3 N1 22.42(8)
O5 Ho1 Ho3 N1 -71.3(4)
O9 Ho1 Ho3 N1 101.71(8)
O14 Ho1 Ho3 N1 -29.68(8)
O6 Ho1 Ho3 N1 -150.90(9)
N3 Ho1 Ho3 N1 -2.95(8)
Ho2 Ho1 Ho3 N1 -151.76(6)
O3 Ho2 Ho4 O7 -162.62(11)
O13 Ho2 Ho4 O7 144.49(12)
O2 Ho2 Ho4 O7 -78.65(11)
O17 Ho2 Ho4 O7 -3.39(11)
O28 Ho2 Ho4 O7 102.89(12)
N10 Ho2 Ho4 O7 -83.7(2)
O29 Ho2 Ho4 O7 68.68(11)
O6 Ho2 Ho4 O7 -116.79(11)
N5 Ho2 Ho4 O7 -94.17(11)
N4 Ho2 Ho4 O7 82.27(11)
O7 Ho2 Ho4 O10 157.29(10)
O3 Ho2 Ho4 O10 -5.33(8)
O13 Ho2 Ho4 O10 -58.22(9)
O2 Ho2 Ho4 O10 78.64(7)
O17 Ho2 Ho4 O10 153.90(8)
O28 Ho2 Ho4 O10 -99.82(10)
N10 Ho2 Ho4 O10 73.55(19)
O29 Ho2 Ho4 O10 -134.03(8)
O6 Ho2 Ho4 O10 40.50(9)
N5 Ho2 Ho4 O10 63.12(9)
N4 Ho2 Ho4 O10 -120.44(8)
O7 Ho2 Ho4 O8 80.61(10)
O3 Ho2 Ho4 O8 -82.01(8)
O13 Ho2 Ho4 O8 -134.90(9)
O2 Ho2 Ho4 O8 1.96(7)
O17 Ho2 Ho4 O8 77.22(8)
O28 Ho2 Ho4 O8 -176.50(10)
N10 Ho2 Ho4 O8 -3.13(19)
O29 Ho2 Ho4 O8 149.29(8)
O6 Ho2 Ho4 O8 -36.18(8)
N5 Ho2 Ho4 O8 -13.57(9)
N4 Ho2 Ho4 O8 162.88(8)
O7 Ho2 Ho4 O13 -144.49(12)
O3 Ho2 Ho4 O13 52.88(9)
O2 Ho2 Ho4 O13 136.86(9)
O17 Ho2 Ho4 O13 -147.88(9)
O28 Ho2 Ho4 O13 -41.61(11)
N10 Ho2 Ho4 O13 131.77(19)
O29 Ho2 Ho4 O13 -75.82(10)
O6 Ho2 Ho4 O13 98.71(10)
N5 Ho2 Ho4 O13 121.33(10)
N4 Ho2 Ho4 O13 -62.22(10)
O7 Ho2 Ho4 O12 -69.11(11)
O3 Ho2 Ho4 O12 128.27(8)
O13 Ho2 Ho4 O12 75.38(9)
O2 Ho2 Ho4 O12 -147.76(8)
O17 Ho2 Ho4 O12 -72.50(8)
O28 Ho2 Ho4 O12 33.78(10)
N10 Ho2 Ho4 O12 -152.85(19)
O29 Ho2 Ho4 O12 -0.43(8)
O6 Ho2 Ho4 O12 174.10(9)
N5 Ho2 Ho4 O12 -163.28(9)
N4 Ho2 Ho4 O12 13.16(9)
O7 Ho2 Ho4 O16 142.7(4)
O3 Ho2 Ho4 O16 -19.9(4)
O13 Ho2 Ho4 O16 -72.8(4)
O2 Ho2 Ho4 O16 64.1(4)
O17 Ho2 Ho4 O16 139.4(4)
O28 Ho2 Ho4 O16 -114.4(4)
N10 Ho2 Ho4 O16 59.0(4)
O29 Ho2 Ho4 O16 -148.6(4)
O6 Ho2 Ho4 O16 26.0(4)
N5 Ho2 Ho4 O16 48.6(4)
N4 Ho2 Ho4 O16 -135.0(4)
O7 Ho2 Ho4 O6 116.79(11)
O3 Ho2 Ho4 O6 -45.83(9)
O13 Ho2 Ho4 O6 -98.71(10)
O2 Ho2 Ho4 O6 38.14(9)
O17 Ho2 Ho4 O6 113.40(9)
O28 Ho2 Ho4 O6 -140.32(11)
N10 Ho2 Ho4 O6 33.05(19)
O29 Ho2 Ho4 O6 -174.53(9)
N5 Ho2 Ho4 O6 22.62(9)
N4 Ho2 Ho4 O6 -160.94(9)
O7 Ho2 Ho4 O11 11.98(11)
O3 Ho2 Ho4 O11 -150.64(8)
O13 Ho2 Ho4 O11 156.48(9)
O2 Ho2 Ho4 O11 -66.67(8)
O17 Ho2 Ho4 O11 8.59(8)
O28 Ho2 Ho4 O11 114.87(10)
N10 Ho2 Ho4 O11 -71.76(19)
O29 Ho2 Ho4 O11 80.66(8)
O6 Ho2 Ho4 O11 -104.81(9)
N5 Ho2 Ho4 O11 -82.19(9)
N4 Ho2 Ho4 O11 94.25(8)
O7 Ho2 Ho4 O25 -121.73(11)
O3 Ho2 Ho4 O25 75.65(8)
O13 Ho2 Ho4 O25 22.76(9)
O2 Ho2 Ho4 O25 159.62(8)
O17 Ho2 Ho4 O25 -125.12(8)
O28 Ho2 Ho4 O25 -18.84(10)
N10 Ho2 Ho4 O25 154.53(19)
O29 Ho2 Ho4 O25 -53.05(8)
O6 Ho2 Ho4 O25 121.48(9)
N5 Ho2 Ho4 O25 144.10(9)
N4 Ho2 Ho4 O25 -39.46(9)
O7 Ho2 Ho4 N2 -94.18(11)
O3 Ho2 Ho4 N2 103.20(9)
O13 Ho2 Ho4 N2 50.31(10)
O2 Ho2 Ho4 N2 -172.83(8)
O17 Ho2 Ho4 N2 -97.57(9)
O28 Ho2 Ho4 N2 8.71(10)
N10 Ho2 Ho4 N2 -177.92(19)
O29 Ho2 Ho4 N2 -25.50(9)
O6 Ho2 Ho4 N2 149.03(9)
N5 Ho2 Ho4 N2 171.64(9)
N4 Ho2 Ho4 N2 -11.91(9)
O7 Ho2 Ho4 Ho3 117.60(9)
O3 Ho2 Ho4 Ho3 -45.03(5)
O13 Ho2 Ho4 Ho3 -97.91(7)
O2 Ho2 Ho4 Ho3 38.95(5)
O17 Ho2 Ho4 Ho3 114.21(6)
O28 Ho2 Ho4 Ho3 -139.51(8)
N10 Ho2 Ho4 Ho3 33.86(18)
O29 Ho2 Ho4 Ho3 -173.72(6)
O6 Ho2 Ho4 Ho3 0.81(7)
N5 Ho2 Ho4 Ho3 23.42(7)
N4 Ho2 Ho4 Ho3 -160.13(7)
O4 Ho3 Ho4 O7 82.71(8)
O8 Ho3 Ho4 O7 -78.79(10)
O10 Ho3 Ho4 O7 135.03(10)
O15 Ho3 Ho4 O7 -2.42(8)
O1 Ho3 Ho4 O7 27.62(17)
O22 Ho3 Ho4 O7 173.32(10)
N11 Ho3 Ho4 O7 -74.56(9)
O6 Ho3 Ho4 O7 34.54(9)
O19 Ho3 Ho4 O7 -150.75(8)
N5 Ho3 Ho4 O7 11.92(9)
N1 Ho3 Ho4 O7 -166.38(9)
Ho1 Ho3 Ho4 O7 89.06(6)
O4 Ho3 Ho4 O10 -52.32(10)
O8 Ho3 Ho4 O10 146.19(12)
O15 Ho3 Ho4 O10 -137.45(10)
O1 Ho3 Ho4 O10 -107.41(18)
O22 Ho3 Ho4 O10 38.29(12)
N11 Ho3 Ho4 O10 150.41(11)
O6 Ho3 Ho4 O10 -100.49(11)
O19 Ho3 Ho4 O10 74.22(10)
N5 Ho3 Ho4 O10 -123.11(11)
N1 Ho3 Ho4 O10 58.60(10)
Ho1 Ho3 Ho4 O10 -45.96(8)
O4 Ho3 Ho4 O8 161.50(10)
O10 Ho3 Ho4 O8 -146.19(12)
O15 Ho3 Ho4 O8 76.36(10)
O1 Ho3 Ho4 O8 106.41(18)
O22 Ho3 Ho4 O8 -107.89(12)
N11 Ho3 Ho4 O8 4.22(11)
O6 Ho3 Ho4 O8 113.33(11)
O19 Ho3 Ho4 O8 -71.97(10)
N5 Ho3 Ho4 O8 90.70(11)
N1 Ho3 Ho4 O8 -87.59(11)
Ho1 Ho3 Ho4 O8 167.85(8)
O4 Ho3 Ho4 O13 6.84(8)
O8 Ho3 Ho4 O13 -154.66(10)
O10 Ho3 Ho4 O13 59.16(10)
O15 Ho3 Ho4 O13 -78.29(7)
O1 Ho3 Ho4 O13 -48.25(17)
O22 Ho3 Ho4 O13 97.45(10)
N11 Ho3 Ho4 O13 -150.44(9)
O6 Ho3 Ho4 O13 -41.33(8)
O19 Ho3 Ho4 O13 133.37(7)
N5 Ho3 Ho4 O13 -63.95(9)
N1 Ho3 Ho4 O13 117.75(8)
Ho1 Ho3 Ho4 O13 13.19(5)
O4 Ho3 Ho4 O12 -97.1(3)
O8 Ho3 Ho4 O12 101.4(3)
O10 Ho3 Ho4 O12 -44.7(3)
O15 Ho3 Ho4 O12 177.8(3)
O1 Ho3 Ho4 O12 -152.1(3)
O22 Ho3 Ho4 O12 -6.4(3)
N11 Ho3 Ho4 O12 105.7(3)
O6 Ho3 Ho4 O12 -145.2(3)
O19 Ho3 Ho4 O12 29.5(3)
N5 Ho3 Ho4 O12 -167.8(3)
N1 Ho3 Ho4 O12 13.9(3)
Ho1 Ho3 Ho4 O12 -90.7(3)
O4 Ho3 Ho4 O16 -128.70(8)
O8 Ho3 Ho4 O16 69.81(10)
O10 Ho3 Ho4 O16 -76.38(10)
O15 Ho3 Ho4 O16 146.17(8)
O1 Ho3 Ho4 O16 176.21(17)
O22 Ho3 Ho4 O16 -38.09(10)
N11 Ho3 Ho4 O16 74.03(9)
O6 Ho3 Ho4 O16 -176.87(9)
O19 Ho3 Ho4 O16 -2.16(8)
N5 Ho3 Ho4 O16 160.51(9)
N1 Ho3 Ho4 O16 -17.79(9)
Ho1 Ho3 Ho4 O16 -122.35(6)
O4 Ho3 Ho4 O6 48.17(9)
O8 Ho3 Ho4 O6 -113.33(11)
O10 Ho3 Ho4 O6 100.49(11)
O15 Ho3 Ho4 O6 -36.96(9)
O1 Ho3 Ho4 O6 -6.92(18)
O22 Ho3 Ho4 O6 138.78(11)
N11 Ho3 Ho4 O6 -109.10(10)
O19 Ho3 Ho4 O6 174.71(9)
N5 Ho3 Ho4 O6 -22.62(10)
N1 Ho3 Ho4 O6 159.08(9)
Ho1 Ho3 Ho4 O6 54.52(7)
O4 Ho3 Ho4 O11 161.29(8)
O8 Ho3 Ho4 O11 -0.20(10)
O10 Ho3 Ho4 O11 -146.39(10)
O15 Ho3 Ho4 O11 76.16(8)
O1 Ho3 Ho4 O11 106.20(17)
O22 Ho3 Ho4 O11 -108.10(10)
N11 Ho3 Ho4 O11 4.02(9)
O6 Ho3 Ho4 O11 113.12(9)
O19 Ho3 Ho4 O11 -72.17(8)
N5 Ho3 Ho4 O11 90.50(9)
N1 Ho3 Ho4 O11 -87.80(8)
Ho1 Ho3 Ho4 O11 167.64(5)
O4 Ho3 Ho4 O25 -67.32(9)
O8 Ho3 Ho4 O25 131.18(11)
O10 Ho3 Ho4 O25 -15.00(11)
O15 Ho3 Ho4 O25 -152.45(9)
O1 Ho3 Ho4 O25 -122.41(18)
O22 Ho3 Ho4 O25 23.29(11)
N11 Ho3 Ho4 O25 135.40(10)
O6 Ho3 Ho4 O25 -115.49(10)
O19 Ho3 Ho4 O25 59.21(9)
N5 Ho3 Ho4 O25 -138.11(10)
N1 Ho3 Ho4 O25 43.59(9)
Ho1 Ho3 Ho4 O25 -60.97(7)
O4 Ho3 Ho4 N2 -75.68(11)
O8 Ho3 Ho4 N2 122.83(13)
O10 Ho3 Ho4 N2 -23.36(13)
O15 Ho3 Ho4 N2 -160.81(11)
O1 Ho3 Ho4 N2 -130.77(19)
O22 Ho3 Ho4 N2 14.93(13)
N11 Ho3 Ho4 N2 127.05(12)
O6 Ho3 Ho4 N2 -123.85(12)
O19 Ho3 Ho4 N2 50.86(11)
N5 Ho3 Ho4 N2 -146.47(12)
N1 Ho3 Ho4 N2 35.24(12)
Ho1 Ho3 Ho4 N2 -69.32(10)
O4 Ho3 Ho4 Ho2 47.36(6)
O8 Ho3 Ho4 Ho2 -114.14(8)
O10 Ho3 Ho4 Ho2 99.67(8)
O15 Ho3 Ho4 Ho2 -37.78(5)
O1 Ho3 Ho4 Ho2 -7.73(16)
O22 Ho3 Ho4 Ho2 137.97(8)
N11 Ho3 Ho4 Ho2 -109.92(7)
O6 Ho3 Ho4 Ho2 -0.81(7)
O19 Ho3 Ho4 Ho2 173.89(6)
N5 Ho3 Ho4 Ho2 -23.44(7)
N1 Ho3 Ho4 Ho2 158.27(6)
Ho1 Ho3 Ho4 Ho2 53.709(4)
O4 Ho3 N1 O23 -98(4)
O8 Ho3 N1 O23 115(4)
O10 Ho3 N1 O23 -170(4)
O15 Ho3 N1 O23 25(4)
O1 Ho3 N1 O23 -28(4)
O22 Ho3 N1 O23 -65(4)
N11 Ho3 N1 O23 40(4)
O6 Ho3 N1 O23 -176(4)
O19 Ho3 N1 O23 119(4)
N5 Ho3 N1 O23 144(4)
Ho1 Ho3 N1 O23 -137(4)
O4 Ho3 N1 O22 -32.8(2)
O8 Ho3 N1 O22 -179.9(2)
O10 Ho3 N1 O22 -104.9(2)
O15 Ho3 N1 O22 89.4(3)
O1 Ho3 N1 O22 36.9(2)
N11 Ho3 N1 O22 105.2(2)
O6 Ho3 N1 O22 -111.7(2)
O19 Ho3 N1 O22 -176.0(3)
N5 Ho3 N1 O22 -150.9(6)
Ho1 Ho3 N1 O22 -72.4(2)
O4 Ho3 N1 O19 143.25(18)
O8 Ho3 N1 O19 -3.84(19)
O10 Ho3 N1 O19 71.13(18)
O15 Ho3 N1 O19 -94.6(3)
O1 Ho3 N1 O19 -147.09(18)
O22 Ho3 N1 O19 176.0(3)
N11 Ho3 N1 O19 -78.80(19)
O6 Ho3 N1 O19 64.3(2)
N5 Ho3 N1 O19 25.1(8)
Ho1 Ho3 N1 O19 103.66(18)
O7 Ho4 N2 O26 103(3)
O10 Ho4 N2 O26 -114(2)
O8 Ho4 N2 O26 -27(3)
O13 Ho4 N2 O26 175(3)
O12 Ho4 N2 O26 72(2)
O16 Ho4 N2 O26 -44(2)
O6 Ho4 N2 O26 -178(100)
O11 Ho4 N2 O26 27(3)
O25 Ho4 N2 O26 -116(3)
Ho2 Ho4 N2 O26 144(2)
Ho3 Ho4 N2 O26 -99(2)
O7 Ho4 N2 O25 -141.11(18)
O10 Ho4 N2 O25 1.6(2)
O8 Ho4 N2 O25 89.0(2)
O13 Ho4 N2 O25 -69.42(19)
O12 Ho4 N2 O25 -172.4(3)
O16 Ho4 N2 O25 72.05(19)
O6 Ho4 N2 O25 -62.1(2)
O11 Ho4 N2 O25 142.44(19)
Ho2 Ho4 N2 O25 -99.95(18)
Ho3 Ho4 N2 O25 17.0(2)
O7 Ho4 N2 O12 31.3(2)
O10 Ho4 N2 O12 174.09(18)
O8 Ho4 N2 O12 -98.5(2)
O13 Ho4 N2 O12 103.0(2)
O16 Ho4 N2 O12 -115.5(2)
O6 Ho4 N2 O12 110.4(2)
O11 Ho4 N2 O12 -45.1(2)
O25 Ho4 N2 O12 172.4(3)
Ho2 Ho4 N2 O12 72.49(19)
Ho3 Ho4 N2 O12 -170.52(15)
O4 Ho1 N3 O24 17(3)
O13 Ho1 N3 O24 158(3)
O3 Ho1 N3 O24 -111(3)
O10 Ho1 N3 O24 88(3)
O18 Ho1 N3 O24 -23(3)
O5 Ho1 N3 O24 -130(3)
O9 Ho1 N3 O24 -61(3)
O14 Ho1 N3 O24 159(3)
O6 Ho1 N3 O24 91(3)
Ho3 Ho1 N3 O24 57(3)
Ho2 Ho1 N3 O24 166(3)
O4 Ho1 N3 O14 -141.53(17)
O13 Ho1 N3 O14 -1.03(18)
O3 Ho1 N3 O14 90.3(2)
O10 Ho1 N3 O14 -70.85(17)
O18 Ho1 N3 O14 178.5(3)
O5 Ho1 N3 O14 70.86(17)
O9 Ho1 N3 O14 140.00(17)
O6 Ho1 N3 O14 -68.1(2)
Ho3 Ho1 N3 O14 -101.96(16)
Ho2 Ho1 N3 O14 7.5(2)
O4 Ho1 N3 O18 40.00(19)
O13 Ho1 N3 O18 -179.50(17)
O3 Ho1 N3 O18 -88.2(2)
O10 Ho1 N3 O18 110.68(18)
O5 Ho1 N3 O18 -107.61(19)
O9 Ho1 N3 O18 -38.47(19)
O14 Ho1 N3 O18 -178.5(3)
O6 Ho1 N3 O18 113.48(18)
Ho3 Ho1 N3 O18 79.58(18)
Ho2 Ho1 N3 O18 -170.97(14)
O7 Ho2 N4 O27 -89(2)
O3 Ho2 N4 O27 123(2)
O13 Ho2 N4 O27 -163(2)
O2 Ho2 N4 O27 3(3)
O17 Ho2 N4 O27 -20(2)
O28 Ho2 N4 O27 93(2)
N10 Ho2 N4 O27 48(2)
O29 Ho2 N4 O27 -94(2)
O6 Ho2 N4 O27 -154(2)
N5 Ho2 N4 O27 -89(3)
Ho4 Ho2 N4 O27 -127(2)
O7 Ho2 N4 O29 5.4(2)
O3 Ho2 N4 O29 -142.93(19)
O13 Ho2 N4 O29 -69.3(2)
O2 Ho2 N4 O29 97.7(3)
O17 Ho2 N4 O29 73.8(2)
O28 Ho2 N4 O29 -173.3(3)
N10 Ho2 N4 O29 142.6(2)
O6 Ho2 N4 O29 -59.7(3)
N5 Ho2 N4 O29 4.7(11)
Ho4 Ho2 N4 O29 -32.5(2)
O7 Ho2 N4 O28 178.7(2)
O3 Ho2 N4 O28 30.4(2)
O13 Ho2 N4 O28 104.0(2)
O2 Ho2 N4 O28 -89.1(3)
O17 Ho2 N4 O28 -112.9(2)
N10 Ho2 N4 O28 -44.1(2)
O29 Ho2 N4 O28 173.3(3)
O6 Ho2 N4 O28 113.6(2)
N5 Ho2 N4 O28 178.0(9)
Ho4 Ho2 N4 O28 140.75(19)
O7 Ho2 N5 O2 103.32(19)
O3 Ho2 N5 O2 -107.44(19)
O13 Ho2 N5 O2 177.81(19)
O17 Ho2 N5 O2 35.72(19)
O28 Ho2 N5 O2 -78.4(3)
N10 Ho2 N5 O2 -33.76(19)
O29 Ho2 N5 O2 108.0(2)
O6 Ho2 N5 O2 177.4(3)
N4 Ho2 N5 O2 104.0(10)
Ho4 Ho2 N5 O2 142.6(2)
O7 Ho2 N5 O15 -149(7)
O3 Ho2 N5 O15 0(7)
O13 Ho2 N5 O15 -74(7)
O2 Ho2 N5 O15 108(7)
O17 Ho2 N5 O15 143(7)
O28 Ho2 N5 O15 29(7)
N10 Ho2 N5 O15 74(7)
O29 Ho2 N5 O15 -144(7)
O6 Ho2 N5 O15 -75(7)
N4 Ho2 N5 O15 -148(6)
Ho4 Ho2 N5 O15 -110(7)
O7 Ho2 N5 O6 -74.10(16)
O3 Ho2 N5 O6 75.14(16)
O13 Ho2 N5 O6 0.39(16)
O2 Ho2 N5 O6 -177.4(3)
O17 Ho2 N5 O6 -141.70(16)
O28 Ho2 N5 O6 104.2(3)
N10 Ho2 N5 O6 148.82(16)
O29 Ho2 N5 O6 -69.4(2)
N4 Ho2 N5 O6 -73.4(10)
Ho4 Ho2 N5 O6 -34.84(14)
O7 Ho2 N5 Ho3 -75.93(12)
O3 Ho2 N5 Ho3 73.31(12)
O13 Ho2 N5 Ho3 -1.43(13)
O2 Ho2 N5 Ho3 -179.2(3)
O17 Ho2 N5 Ho3 -143.52(12)
O28 Ho2 N5 Ho3 102.3(3)
N10 Ho2 N5 Ho3 147.00(13)
O29 Ho2 N5 Ho3 -71.2(2)
O6 Ho2 N5 Ho3 -1.82(10)
N4 Ho2 N5 Ho3 -75.2(10)
Ho4 Ho2 N5 Ho3 -36.66(9)
O4 Ho3 N5 O2 -89(8)
O8 Ho3 N5 O2 60(8)
O10 Ho3 N5 O2 -15(8)
O15 Ho3 N5 O2 164(8)
O1 Ho3 N5 O2 -157(8)
O22 Ho3 N5 O2 -110(7)
N11 Ho3 N5 O2 134(8)
O6 Ho3 N5 O2 -17(7)
O19 Ho3 N5 O2 51(8)
N1 Ho3 N5 O2 31(8)
Ho1 Ho3 N5 O2 -51(8)
O4 Ho3 N5 O15 107.11(19)
O8 Ho3 N5 O15 -103.16(19)
O10 Ho3 N5 O15 -178.69(18)
O1 Ho3 N5 O15 39.16(18)
O22 Ho3 N5 O15 86.0(3)
N11 Ho3 N5 O15 -29.92(19)
O6 Ho3 N5 O15 179.4(3)
O19 Ho3 N5 O15 -112.9(2)
N1 Ho3 N5 O15 -133.0(7)
Ho1 Ho3 N5 O15 145.70(19)
O4 Ho3 N5 O6 -72.26(16)
O8 Ho3 N5 O6 77.46(16)
O10 Ho3 N5 O6 1.93(16)
O15 Ho3 N5 O6 -179.4(3)
O1 Ho3 N5 O6 -140.22(16)
O22 Ho3 N5 O6 -93.4(3)
N11 Ho3 N5 O6 150.70(16)
O19 Ho3 N5 O6 67.7(2)
N1 Ho3 N5 O6 47.6(8)
Ho1 Ho3 N5 O6 -33.67(14)
O4 Ho3 N5 Ho2 -70.43(12)
O8 Ho3 N5 Ho2 79.29(12)
O10 Ho3 N5 Ho2 3.76(12)
O15 Ho3 N5 Ho2 -177.5(3)
O1 Ho3 N5 Ho2 -138.39(12)
O22 Ho3 N5 Ho2 -91.6(3)
N11 Ho3 N5 Ho2 152.53(12)
O6 Ho3 N5 Ho2 1.83(10)
O19 Ho3 N5 Ho2 69.6(2)
N1 Ho3 N5 Ho2 49.5(8)
Ho1 Ho3 N5 Ho2 -31.84(9)
O4 Ho3 O1 C25 -157.1(2)
O8 Ho3 O1 C25 -14.6(3)
O10 Ho3 O1 C25 178.40(19)
O15 Ho3 O1 C25 -66.5(2)
O22 Ho3 O1 C25 111.6(2)
N11 Ho3 O1 C25 12.7(2)
O6 Ho3 O1 C25 -103.1(2)
O19 Ho3 O1 C25 80.5(2)
N5 Ho3 O1 C25 -83.3(2)
N1 Ho3 O1 C25 95.7(2)
Ho1 Ho3 O1 C25 -152.5(2)
O4 Ho3 O1 C13 -23.80(19)
O8 Ho3 O1 C13 118.7(2)
O10 Ho3 O1 C13 -48.3(2)
O15 Ho3 O1 C13 66.82(19)
O22 Ho3 O1 C13 -115.1(2)
N11 Ho3 O1 C13 146.0(2)
O6 Ho3 O1 C13 30.2(2)
O19 Ho3 O1 C13 -146.18(19)
N5 Ho3 O1 C13 50.0(2)
N1 Ho3 O1 C13 -131.0(2)
Ho1 Ho3 O1 C13 -19.2(2)
O15 N5 O2 Ho2 -177.5(3)
O6 N5 O2 Ho2 2.5(3)
Ho3 N5 O2 Ho2 19(8)
O7 Ho2 O2 N5 -71.25(19)
O3 Ho2 O2 N5 68.15(19)
O13 Ho2 O2 N5 -2.5(2)
O17 Ho2 O2 N5 -143.5(2)
O28 Ho2 O2 N5 143.95(19)
N10 Ho2 O2 N5 144.1(2)
O29 Ho2 O2 N5 -115.2(2)
O6 Ho2 O2 N5 -1.51(17)
N4 Ho2 O2 N5 -167.7(2)
Ho4 Ho2 O2 N5 -33.99(18)
O7 Ho2 O3 C3 127.3(3)
O13 Ho2 O3 C3 176.6(3)
O2 Ho2 O3 C3 55.9(3)
O17 Ho2 O3 C3 -2.9(3)
O28 Ho2 O3 C3 -89.3(3)
N10 Ho2 O3 C3 -16.2(3)
O29 Ho2 O3 C3 -121.8(3)
O6 Ho2 O3 C3 110.2(3)
N5 Ho2 O3 C3 80.8(3)
N4 Ho2 O3 C3 -102.1(3)
Ho4 Ho2 O3 C3 142.9(3)
O7 Ho2 O3 Ho1 -27.19(15)
O13 Ho2 O3 Ho1 22.12(7)
O2 Ho2 O3 Ho1 -98.61(8)
O17 Ho2 O3 Ho1 -157.38(9)
O28 Ho2 O3 Ho1 116.24(9)
N10 Ho2 O3 Ho1 -170.67(10)
O29 Ho2 O3 Ho1 83.74(11)
O6 Ho2 O3 Ho1 -44.31(7)
N5 Ho2 O3 Ho1 -73.65(9)
N4 Ho2 O3 Ho1 103.37(9)
Ho4 Ho2 O3 Ho1 -11.61(8)
O4 Ho1 O3 C3 -51.5(2)
O13 Ho1 O3 C3 177.9(2)
O10 Ho1 O3 C3 -125.3(2)
O18 Ho1 O3 C3 34.1(3)
O5 Ho1 O3 C3 97.4(2)
O9 Ho1 O3 C3 22.4(2)
O14 Ho1 O3 C3 124.4(2)
O6 Ho1 O3 C3 -116.7(2)
N3 Ho1 O3 C3 78.5(3)
Ho3 Ho1 O3 C3 -89.2(2)
Ho2 Ho1 O3 C3 -159.8(3)
O4 Ho1 O3 Ho2 108.31(8)
O13 Ho1 O3 Ho2 -22.22(8)
O10 Ho1 O3 Ho2 34.49(12)
O18 Ho1 O3 Ho2 -166.05(9)
O5 Ho1 O3 Ho2 -102.72(8)
O9 Ho1 O3 Ho2 -177.74(10)
O14 Ho1 O3 Ho2 -75.73(13)
O6 Ho1 O3 Ho2 43.10(7)
N3 Ho1 O3 Ho2 -121.64(14)
Ho3 Ho1 O3 Ho2 70.61(7)
O13 Ho1 O4 C24 148.3(3)
O3 Ho1 O4 C24 73.5(3)
O10 Ho1 O4 C24 -157.4(3)
O18 Ho1 O4 C24 -68.4(3)
O5 Ho1 O4 C24 -3.8(4)
O9 Ho1 O4 C24 9.5(3)
O14 Ho1 O4 C24 -103.6(3)
O6 Ho1 O4 C24 138.6(3)
N3 Ho1 O4 C24 -84.5(3)
Ho3 Ho1 O4 C24 -179.7(3)
Ho2 Ho1 O4 C24 112.5(3)
O13 Ho1 O4 Ho3 -32.02(14)
O3 Ho1 O4 Ho3 -106.82(9)
O10 Ho1 O4 Ho3 22.30(8)
O18 Ho1 O4 Ho3 111.32(9)
O5 Ho1 O4 Ho3 175.88(11)
O9 Ho1 O4 Ho3 -170.80(10)
O14 Ho1 O4 Ho3 76.12(10)
O6 Ho1 O4 Ho3 -41.75(8)
N3 Ho1 O4 Ho3 95.13(9)
Ho2 Ho1 O4 Ho3 -67.86(8)
O8 Ho3 O4 C24 -153.32(19)
O10 Ho3 O4 C24 157.0(2)
O15 Ho3 O4 C24 -83.0(2)
O1 Ho3 O4 C24 -7.5(2)
O22 Ho3 O4 C24 64.9(2)
N11 Ho3 O4 C24 -21.6(3)
O6 Ho3 O4 C24 -137.0(2)
O19 Ho3 O4 C24 97.8(2)
N5 Ho3 O4 C24 -108.1(2)
N1 Ho3 O4 C24 78.5(2)
Ho1 Ho3 O4 C24 179.8(3)
O8 Ho3 O4 Ho1 26.92(15)
O10 Ho3 O4 Ho1 -22.71(8)
O15 Ho3 O4 Ho1 97.20(9)
O1 Ho3 O4 Ho1 172.73(11)
O22 Ho3 O4 Ho1 -114.82(10)
N11 Ho3 O4 Ho1 158.64(10)
O6 Ho3 O4 Ho1 43.26(8)
O19 Ho3 O4 Ho1 -81.97(11)
N5 Ho3 O4 Ho1 72.13(10)
N1 Ho3 O4 Ho1 -101.23(9)
O4 Ho1 O5 C30 66.9(3)
O13 Ho1 O5 C30 -91.7(2)
O3 Ho1 O5 C30 -14.4(2)
O10 Ho1 O5 C30 -148.6(2)
O18 Ho1 O5 C30 131.9(2)
O9 Ho1 O5 C30 53.3(2)
O14 Ho1 O5 C30 -176.9(2)
O6 Ho1 O5 C30 -60.9(3)
N3 Ho1 O5 C30 156.4(2)
Ho3 Ho1 O5 C30 -133.3(4)
Ho2 Ho1 O5 C30 -53.0(2)
O2 N5 O6 Ho3 179.4(3)
O15 N5 O6 Ho3 -0.6(3)
Ho2 N5 O6 Ho3 -178.26(9)
O2 N5 O6 Ho2 -2.4(3)
O15 N5 O6 Ho2 177.7(3)
Ho3 N5 O6 Ho2 178.26(9)
O2 N5 O6 Ho4 87.6(3)
O15 N5 O6 Ho4 -92.3(3)
Ho2 N5 O6 Ho4 90.0(2)
Ho3 N5 O6 Ho4 -91.7(2)
O2 N5 O6 Ho1 -91.3(3)
O15 N5 O6 Ho1 88.7(3)
Ho2 N5 O6 Ho1 -88.9(2)
Ho3 N5 O6 Ho1 89.3(2)
O4 Ho3 O6 N5 99.26(17)
O8 Ho3 O6 N5 -92.54(17)
O10 Ho3 O6 N5 -177.83(18)
O15 Ho3 O6 N5 0.34(16)
O1 Ho3 O6 N5 45.30(18)
O22 Ho3 O6 N5 142.26(17)
N11 Ho3 O6 N5 -34.77(19)
O19 Ho3 O6 N5 -139.06(16)
N1 Ho3 O6 N5 -170.23(17)
Ho1 Ho3 O6 N5 134.53(18)
O4 Ho3 O6 Ho2 10(3)
O8 Ho3 O6 Ho2 178(100)
O10 Ho3 O6 Ho2 93(3)
O15 Ho3 O6 Ho2 -89(3)
O1 Ho3 O6 Ho2 -44(3)
O22 Ho3 O6 Ho2 53(3)
N11 Ho3 O6 Ho2 -124(3)
O19 Ho3 O6 Ho2 131(3)
N5 Ho3 O6 Ho2 -89(3)
N1 Ho3 O6 Ho2 100(3)
Ho1 Ho3 O6 Ho2 45(3)
O4 Ho3 O6 Ho4 -128.55(8)
O8 Ho3 O6 Ho4 39.65(7)
O10 Ho3 O6 Ho4 -45.64(7)
O15 Ho3 O6 Ho4 132.53(10)
O1 Ho3 O6 Ho4 177.49(6)
O22 Ho3 O6 Ho4 -85.55(14)
N11 Ho3 O6 Ho4 97.42(9)
O19 Ho3 O6 Ho4 -6.87(11)
N5 Ho3 O6 Ho4 132.19(18)
N1 Ho3 O6 Ho4 -38.04(16)
Ho1 Ho3 O6 Ho4 -93.28(7)
O4 Ho3 O6 Ho1 -35.27(7)
O8 Ho3 O6 Ho1 132.93(8)
O10 Ho3 O6 Ho1 47.64(7)
O15 Ho3 O6 Ho1 -134.19(10)
O1 Ho3 O6 Ho1 -89.23(8)
O22 Ho3 O6 Ho1 7.74(16)
N11 Ho3 O6 Ho1 -169.30(8)
O19 Ho3 O6 Ho1 86.41(9)
N5 Ho3 O6 Ho1 -134.53(18)
N1 Ho3 O6 Ho1 55.24(15)
O7 Ho2 O6 N5 96.34(17)
O3 Ho2 O6 N5 -96.05(17)
O13 Ho2 O6 N5 -179.56(18)
O2 Ho2 O6 N5 1.39(16)
O17 Ho2 O6 N5 44.82(18)
O28 Ho2 O6 N5 -137.23(19)
N10 Ho2 O6 N5 -35.41(18)
O29 Ho2 O6 N5 139.48(16)
N4 Ho2 O6 N5 169.75(18)
Ho4 Ho2 O6 N5 132.17(18)
O7 Ho2 O6 Ho3 -174(100)
O3 Ho2 O6 Ho3 -7(3)
O13 Ho2 O6 Ho3 -90(3)
O2 Ho2 O6 Ho3 91(3)
O17 Ho2 O6 Ho3 134(3)
O28 Ho2 O6 Ho3 -48(3)
N10 Ho2 O6 Ho3 54(3)
O29 Ho2 O6 Ho3 -131(3)
N5 Ho2 O6 Ho3 90(3)
N4 Ho2 O6 Ho3 -101(3)
Ho4 Ho2 O6 Ho3 -138(3)
O7 Ho2 O6 Ho4 -35.83(7)
O3 Ho2 O6 Ho4 131.78(8)
O13 Ho2 O6 Ho4 48.27(7)
O2 Ho2 O6 Ho4 -130.78(10)
O17 Ho2 O6 Ho4 -87.35(8)
O28 Ho2 O6 Ho4 90.60(15)
N10 Ho2 O6 Ho4 -167.58(8)
O29 Ho2 O6 Ho4 7.31(12)
N5 Ho2 O6 Ho4 -132.17(18)
N4 Ho2 O6 Ho4 37.57(18)
O7 Ho2 O6 Ho1 -129.12(8)
O3 Ho2 O6 Ho1 38.49(6)
O13 Ho2 O6 Ho1 -45.03(7)
O2 Ho2 O6 Ho1 135.93(10)
O17 Ho2 O6 Ho1 179.36(6)
O28 Ho2 O6 Ho1 -2.69(17)
N10 Ho2 O6 Ho1 99.12(9)
O29 Ho2 O6 Ho1 -85.98(10)
N5 Ho2 O6 Ho1 134.54(18)
N4 Ho2 O6 Ho1 -55.72(17)
Ho4 Ho2 O6 Ho1 -93.29(7)
O7 Ho4 O6 N5 -52.9(3)
O10 Ho4 O6 N5 137.2(3)
O8 Ho4 O6 N5 52.1(3)
O13 Ho4 O6 N5 -136.8(3)
O12 Ho4 O6 N5 -99.8(3)
O16 Ho4 O6 N5 95.3(3)
O11 Ho4 O6 N5 7.5(3)
O25 Ho4 O6 N5 -174.0(2)
N2 Ho4 O6 N5 -145.0(2)
Ho2 Ho4 O6 N5 -89.8(3)
Ho3 Ho4 O6 N5 91.4(3)
O7 Ho4 O6 Ho3 -144.32(9)
O10 Ho4 O6 Ho3 45.83(7)
O8 Ho4 O6 Ho3 -39.31(7)
O13 Ho4 O6 Ho3 131.79(9)
O12 Ho4 O6 Ho3 168.75(10)
O16 Ho4 O6 Ho3 3.89(11)
O11 Ho4 O6 Ho3 -83.93(8)
O25 Ho4 O6 Ho3 94.60(9)
N2 Ho4 O6 Ho3 123.55(12)
Ho2 Ho4 O6 Ho3 178.84(10)
O7 Ho4 O6 Ho2 36.84(7)
O10 Ho4 O6 Ho2 -133.01(9)
O8 Ho4 O6 Ho2 141.85(8)
O13 Ho4 O6 Ho2 -47.05(7)
O12 Ho4 O6 Ho2 -10.09(15)
O16 Ho4 O6 Ho2 -174.95(7)
O11 Ho4 O6 Ho2 97.23(8)
O25 Ho4 O6 Ho2 -84.24(9)
N2 Ho4 O6 Ho2 -55.29(15)
Ho3 Ho4 O6 Ho2 -178.84(10)
O7 Ho4 O6 Ho1 126.32(9)
O10 Ho4 O6 Ho1 -43.53(7)
O8 Ho4 O6 Ho1 -128.66(8)
O13 Ho4 O6 Ho1 42.44(7)
O12 Ho4 O6 Ho1 79.40(13)
O16 Ho4 O6 Ho1 -85.47(9)
O11 Ho4 O6 Ho1 -173.28(6)
O25 Ho4 O6 Ho1 5.24(11)
N2 Ho4 O6 Ho1 34.19(15)
Ho2 Ho4 O6 Ho1 89.48(7)
Ho3 Ho4 O6 Ho1 -89.36(7)
O4 Ho1 O6 N5 -53.5(3)
O13 Ho1 O6 N5 134.9(3)
O3 Ho1 O6 N5 50.3(3)
O10 Ho1 O6 N5 -137.4(3)
O18 Ho1 O6 N5 -100.6(3)
O5 Ho1 O6 N5 100.4(3)
O9 Ho1 O6 N5 7.0(3)
O14 Ho1 O6 N5 -170.0(2)
N3 Ho1 O6 N5 -140.6(3)
Ho3 Ho1 O6 N5 -89.8(3)
Ho2 Ho1 O6 N5 89.0(3)
O4 Ho1 O6 Ho3 36.28(7)
O13 Ho1 O6 Ho3 -135.34(9)
O3 Ho1 O6 Ho3 140.01(8)
O10 Ho1 O6 Ho3 -47.67(7)
O18 Ho1 O6 Ho3 -10.80(13)
O5 Ho1 O6 Ho3 -169.87(7)
O9 Ho1 O6 Ho3 96.76(8)
O14 Ho1 O6 Ho3 -80.24(8)
N3 Ho1 O6 Ho3 -50.81(12)
Ho2 Ho1 O6 Ho3 178.77(9)
O4 Ho1 O6 Ho2 -142.49(9)
O13 Ho1 O6 Ho2 45.90(7)
O3 Ho1 O6 Ho2 -38.75(6)
O10 Ho1 O6 Ho2 133.56(8)
O18 Ho1 O6 Ho2 170.43(9)
O5 Ho1 O6 Ho2 11.36(12)
O9 Ho1 O6 Ho2 -82.01(8)
O14 Ho1 O6 Ho2 100.99(8)
N3 Ho1 O6 Ho2 130.43(9)
Ho3 Ho1 O6 Ho2 -178.77(9)
O4 Ho1 O6 Ho4 127.32(9)
O13 Ho1 O6 Ho4 -44.29(7)
O3 Ho1 O6 Ho4 -128.94(8)
O10 Ho1 O6 Ho4 43.37(7)
O18 Ho1 O6 Ho4 80.24(12)
O5 Ho1 O6 Ho4 -78.83(10)
O9 Ho1 O6 Ho4 -172.20(6)
O14 Ho1 O6 Ho4 10.80(10)
N3 Ho1 O6 Ho4 40.23(12)
Ho3 Ho1 O6 Ho4 91.04(7)
Ho2 Ho1 O6 Ho4 -90.19(7)
O10 Ho4 O7 C12 169.9(3)
O8 Ho4 O7 C12 94.1(3)
O13 Ho4 O7 C12 -136.7(3)
O12 Ho4 O7 C12 -46.9(3)
O16 Ho4 O7 C12 30.8(4)
O6 Ho4 O7 C12 158.1(3)
O11 Ho4 O7 C12 31.6(3)
O25 Ho4 O7 C12 -80.1(3)
N2 Ho4 O7 C12 -60.1(3)
Ho2 Ho4 O7 C12 -159.8(3)
Ho3 Ho4 O7 C12 133.1(3)
O10 Ho4 O7 Ho2 -30.32(14)
O8 Ho4 O7 Ho2 -106.14(9)
O13 Ho4 O7 Ho2 23.13(8)
O12 Ho4 O7 Ho2 112.85(9)
O16 Ho4 O7 Ho2 -169.41(11)
O6 Ho4 O7 Ho2 -42.13(8)
O11 Ho4 O7 Ho2 -168.64(10)
O25 Ho4 O7 Ho2 79.73(11)
N2 Ho4 O7 Ho2 99.67(9)
Ho3 Ho4 O7 Ho2 -67.11(8)
O3 Ho2 O7 C12 -169.12(19)
O13 Ho2 O7 C12 141.5(2)
O2 Ho2 O7 C12 -96.7(2)
O17 Ho2 O7 C12 -18.0(2)
O28 Ho2 O7 C12 58.4(2)
N10 Ho2 O7 C12 -44.7(3)
O29 Ho2 O7 C12 60.2(2)
O6 Ho2 O7 C12 -151.8(2)
N5 Ho2 O7 C12 -122.3(2)
N4 Ho2 O7 C12 57.8(2)
Ho4 Ho2 O7 C12 165.4(3)
O3 Ho2 O7 Ho4 25.48(15)
O13 Ho2 O7 Ho4 -23.87(8)
O2 Ho2 O7 Ho4 97.94(9)
O17 Ho2 O7 Ho4 176.60(11)
O28 Ho2 O7 Ho4 -106.95(11)
N10 Ho2 O7 Ho4 149.86(10)
O29 Ho2 O7 Ho4 -105.19(10)
O6 Ho2 O7 Ho4 42.77(8)
N5 Ho2 O7 Ho4 72.28(10)
N4 Ho2 O7 Ho4 -107.65(9)
O4 Ho3 O8 C22 134.5(3)
O10 Ho3 O8 C22 -176.4(3)
O15 Ho3 O8 C22 62.3(3)
O1 Ho3 O8 C22 11.9(3)
O22 Ho3 O8 C22 -95.6(3)
N11 Ho3 O8 C22 -14.2(3)
O6 Ho3 O8 C22 118.0(3)
O19 Ho3 O8 C22 -97.3(3)
N5 Ho3 O8 C22 88.2(3)
N1 Ho3 O8 C22 -95.5(3)
Ho1 Ho3 O8 C22 150.9(3)
O4 Ho3 O8 Ho4 -27.45(15)
O10 Ho3 O8 Ho4 21.70(7)
O15 Ho3 O8 Ho4 -99.65(8)
O1 Ho3 O8 Ho4 -150.06(9)
O22 Ho3 O8 Ho4 102.45(11)
N11 Ho3 O8 Ho4 -176.12(10)
O6 Ho3 O8 Ho4 -43.89(7)
O19 Ho3 O8 Ho4 100.78(9)
N5 Ho3 O8 Ho4 -73.76(9)
N1 Ho3 O8 Ho4 102.53(9)
Ho1 Ho3 O8 Ho4 -11.03(7)
O7 Ho4 O8 C22 -56.0(2)
O10 Ho4 O8 C22 173.6(2)
O13 Ho4 O8 C22 -131.3(2)
O12 Ho4 O8 C22 33.3(3)
O16 Ho4 O8 C22 94.1(2)
O6 Ho4 O8 C22 -121.1(2)
O11 Ho4 O8 C22 15.1(2)
O25 Ho4 O8 C22 117.0(2)
N2 Ho4 O8 C22 76.8(3)
Ho2 Ho4 O8 C22 -94.5(2)
Ho3 Ho4 O8 C22 -164.7(3)
O7 Ho4 O8 Ho3 108.68(8)
O10 Ho4 O8 Ho3 -21.73(8)
O13 Ho4 O8 Ho3 33.45(12)
O12 Ho4 O8 Ho3 -162.03(10)
O16 Ho4 O8 Ho3 -101.19(9)
O6 Ho4 O8 Ho3 43.62(7)
O11 Ho4 O8 Ho3 179.78(11)
O25 Ho4 O8 Ho3 -78.30(12)
N2 Ho4 O8 Ho3 -118.49(13)
Ho2 Ho4 O8 Ho3 70.21(7)
O4 Ho1 O9 C2 77.8(2)
O13 Ho1 O9 C2 -57.2(2)
O3 Ho1 O9 C2 -22.86(19)
O10 Ho1 O9 C2 103.0(2)
O18 Ho1 O9 C2 164.5(2)
O5 Ho1 O9 C2 -109.4(2)
O14 Ho1 O9 C2 -161.24(19)
O6 Ho1 O9 C2 21.5(2)
N3 Ho1 O9 C2 -179.5(2)
Ho3 Ho1 O9 C2 71.5(2)
Ho2 Ho1 O9 C2 -24.4(2)
O4 Ho1 O9 C1 -98.3(3)
O13 Ho1 O9 C1 126.7(2)
O3 Ho1 O9 C1 161.1(3)
O10 Ho1 O9 C1 -73.0(3)
O18 Ho1 O9 C1 -11.6(2)
O5 Ho1 O9 C1 74.5(2)
O14 Ho1 O9 C1 22.7(3)
O6 Ho1 O9 C1 -154.6(2)
N3 Ho1 O9 C1 4.4(3)
Ho3 Ho1 O9 C1 -104.6(2)
Ho2 Ho1 O9 C1 159.6(2)
O4 Ho3 O10 Ho4 126.10(9)
O8 Ho3 O10 Ho4 -21.78(8)
O15 Ho3 O10 Ho4 49.55(10)
O1 Ho3 O10 Ho4 149.89(9)
O22 Ho3 O10 Ho4 -149.24(9)
N11 Ho3 O10 Ho4 -55.61(17)
O6 Ho3 O10 Ho4 51.24(7)
O19 Ho3 O10 Ho4 -99.04(8)
N5 Ho3 O10 Ho4 50.20(9)
N1 Ho3 O10 Ho4 -124.52(9)
Ho1 Ho3 O10 Ho4 105.23(10)
O4 Ho3 O10 Ho1 20.87(7)
O8 Ho3 O10 Ho1 -127.01(9)
O15 Ho3 O10 Ho1 -55.68(9)
O1 Ho3 O10 Ho1 44.66(14)
O22 Ho3 O10 Ho1 105.52(8)
N11 Ho3 O10 Ho1 -160.84(12)
O6 Ho3 O10 Ho1 -54.00(7)
O19 Ho3 O10 Ho1 155.73(9)
N5 Ho3 O10 Ho1 -55.03(8)
N1 Ho3 O10 Ho1 130.25(9)
O7 Ho4 O10 Ho3 -63.21(12)
O8 Ho4 O10 Ho3 21.53(7)
O13 Ho4 O10 Ho3 -117.10(9)
O12 Ho4 O10 Ho3 169.36(8)
O16 Ho4 O10 Ho3 95.84(9)
O6 Ho4 O10 Ho3 -50.72(7)
O11 Ho4 O10 Ho3 49.92(13)
O25 Ho4 O10 Ho3 166.66(9)
N2 Ho4 O10 Ho3 165.93(8)
Ho2 Ho4 O10 Ho3 -81.78(6)
O7 Ho4 O10 Ho1 37.54(13)
O8 Ho4 O10 Ho1 122.28(9)
O13 Ho4 O10 Ho1 -16.34(7)
O12 Ho4 O10 Ho1 -89.88(11)
O16 Ho4 O10 Ho1 -163.41(10)
O6 Ho4 O10 Ho1 50.04(8)
O11 Ho4 O10 Ho1 150.67(8)
O25 Ho4 O10 Ho1 -92.59(9)
N2 Ho4 O10 Ho1 -93.31(9)
Ho2 Ho4 O10 Ho1 18.98(7)
Ho3 Ho4 O10 Ho1 100.75(10)
O4 Ho1 O10 Ho3 -21.25(7)
O13 Ho1 O10 Ho3 118.81(9)
O3 Ho1 O10 Ho3 61.80(11)
O18 Ho1 O10 Ho3 -105.71(8)
O5 Ho1 O10 Ho3 177.00(7)
O9 Ho1 O10 Ho3 -46.78(17)
O14 Ho1 O10 Ho3 -155.54(9)
O6 Ho1 O10 Ho3 52.61(7)
N3 Ho1 O10 Ho3 -129.52(8)
Ho2 Ho1 O10 Ho3 83.10(6)
O4 Ho1 O10 Ho4 -123.19(9)
O13 Ho1 O10 Ho4 16.88(8)
O3 Ho1 O10 Ho4 -40.13(12)
O18 Ho1 O10 Ho4 152.36(9)
O5 Ho1 O10 Ho4 75.07(12)
O9 Ho1 O10 Ho4 -148.72(11)
O14 Ho1 O10 Ho4 102.53(9)
O6 Ho1 O10 Ho4 -49.32(7)
N3 Ho1 O10 Ho4 128.55(9)
Ho3 Ho1 O10 Ho4 -101.93(10)
Ho2 Ho1 O10 Ho4 -18.83(7)
O7 Ho4 O11 C21 88.1(2)
O10 Ho4 O11 C21 -45.6(2)
O8 Ho4 O11 C21 -15.0(2)
O13 Ho4 O11 C21 110.1(2)
O12 Ho4 O11 C21 176.6(2)
O16 Ho4 O11 C21 -92.4(2)
O6 Ho4 O11 C21 30.9(2)
O25 Ho4 O11 C21 -147.8(2)
N2 Ho4 O11 C21 -165.0(2)
Ho2 Ho4 O11 C21 80.3(2)
Ho3 Ho4 O11 C21 -14.9(2)
O7 Ho4 O11 C23 -87.6(2)
O10 Ho4 O11 C23 138.8(2)
O8 Ho4 O11 C23 169.4(3)
O13 Ho4 O11 C23 -65.5(3)
O12 Ho4 O11 C23 0.9(2)
O16 Ho4 O11 C23 92.0(2)
O6 Ho4 O11 C23 -144.7(2)
O25 Ho4 O11 C23 36.6(3)
N2 Ho4 O11 C23 19.4(2)
Ho2 Ho4 O11 C23 -95.3(2)
Ho3 Ho4 O11 C23 169.5(2)
O26 N2 O12 Ho4 -172.9(3)
O25 N2 O12 Ho4 7.3(3)
O7 Ho4 O12 N2 -150.2(2)
O10 Ho4 O12 N2 -7.6(2)
O8 Ho4 O12 N2 117.03(19)
O13 Ho4 O12 N2 -74.90(19)
O16 Ho4 O12 N2 60.94(19)
O6 Ho4 O12 N2 -107.0(2)
O11 Ho4 O12 N2 133.9(2)
O25 Ho4 O12 N2 -4.19(17)
Ho2 Ho4 O12 N2 -114.19(18)
Ho3 Ho4 O12 N2 29.5(4)
O4 Ho1 O13 Ho2 -61.29(12)
O3 Ho1 O13 Ho2 22.03(8)
O10 Ho1 O13 Ho2 -115.54(9)
O18 Ho1 O13 Ho2 172.46(8)
O5 Ho1 O13 Ho2 104.33(9)
O9 Ho1 O13 Ho2 54.12(13)
O14 Ho1 O13 Ho2 172.29(9)
O6 Ho1 O13 Ho2 -51.03(7)
N3 Ho1 O13 Ho2 172.75(7)
Ho3 Ho1 O13 Ho2 -80.61(6)
O4 Ho1 O13 Ho4 37.95(13)
O3 Ho1 O13 Ho4 121.27(9)
O10 Ho1 O13 Ho4 -16.30(7)
O18 Ho1 O13 Ho4 -88.31(11)
O5 Ho1 O13 Ho4 -156.44(9)
O9 Ho1 O13 Ho4 153.36(8)
O14 Ho1 O13 Ho4 -88.47(8)
O6 Ho1 O13 Ho4 48.21(7)
N3 Ho1 O13 Ho4 -88.01(9)
Ho3 Ho1 O13 Ho4 18.63(7)
Ho2 Ho1 O13 Ho4 99.24(10)
O7 Ho2 O13 Ho1 125.73(9)
O3 Ho2 O13 Ho1 -22.15(8)
O2 Ho2 O13 Ho1 53.52(10)
O17 Ho2 O13 Ho1 157.38(9)
O28 Ho2 O13 Ho1 -107.47(9)
N10 Ho2 O13 Ho1 -46.01(18)
O29 Ho2 O13 Ho1 -157.42(9)
O6 Ho2 O13 Ho1 52.64(7)
N5 Ho2 O13 Ho1 52.43(9)
N4 Ho2 O13 Ho1 -132.77(9)
Ho4 Ho2 O13 Ho1 104.24(9)
O7 Ho2 O13 Ho4 21.49(7)
O3 Ho2 O13 Ho4 -126.38(8)
O2 Ho2 O13 Ho4 -50.72(10)
O17 Ho2 O13 Ho4 53.14(14)
O28 Ho2 O13 Ho4 148.30(8)
N10 Ho2 O13 Ho4 -150.24(13)
O29 Ho2 O13 Ho4 98.35(8)
O6 Ho2 O13 Ho4 -51.60(7)
N5 Ho2 O13 Ho4 -51.81(8)
N4 Ho2 O13 Ho4 123.00(9)
O7 Ho4 O13 Ho1 -123.86(9)
O10 Ho4 O13 Ho1 16.65(8)
O8 Ho4 O13 Ho1 -39.20(12)
O12 Ho4 O13 Ho1 150.44(9)
O16 Ho4 O13 Ho1 65.61(13)
O6 Ho4 O13 Ho1 -49.87(7)
O11 Ho4 O13 Ho1 -145.93(11)
O25 Ho4 O13 Ho1 100.18(9)
N2 Ho4 O13 Ho1 125.24(9)
Ho2 Ho4 O13 Ho1 -101.70(10)
Ho3 Ho4 O13 Ho1 -18.51(7)
O7 Ho4 O13 Ho2 -22.15(7)
O10 Ho4 O13 Ho2 118.35(8)
O8 Ho4 O13 Ho2 62.50(11)
O12 Ho4 O13 Ho2 -107.86(8)
O16 Ho4 O13 Ho2 167.31(9)
O6 Ho4 O13 Ho2 51.83(7)
O11 Ho4 O13 Ho2 -44.23(16)
O25 Ho4 O13 Ho2 -158.12(9)
N2 Ho4 O13 Ho2 -133.06(9)
Ho3 Ho4 O13 Ho2 83.19(6)
O24 N3 O14 Ho1 -178.2(3)
O18 N3 O14 Ho1 1.4(3)
O4 Ho1 O14 N3 46.23(19)
O13 Ho1 O14 N3 179.00(18)
O3 Ho1 O14 N3 -128.95(17)
O10 Ho1 O14 N3 101.90(17)
O18 Ho1 O14 N3 -0.84(16)
O5 Ho1 O14 N3 -99.86(17)
O9 Ho1 O14 N3 -45.32(18)
O6 Ho1 O14 N3 131.77(16)
Ho3 Ho1 O14 N3 85.49(16)
Ho2 Ho1 O14 N3 -175.21(14)
O2 N5 O15 Ho3 -179.3(3)
O6 N5 O15 Ho3 0.6(3)
Ho2 N5 O15 Ho3 74(7)
O4 Ho3 O15 N5 -68.91(18)
O8 Ho3 O15 N5 70.68(18)
O10 Ho3 O15 N5 1.5(2)
O1 Ho3 O15 N5 -139.34(19)
O22 Ho3 O15 N5 -142.68(19)
N11 Ho3 O15 N5 149.15(19)
O6 Ho3 O15 N5 -0.36(17)
O19 Ho3 O15 N5 109.8(2)
N1 Ho3 O15 N5 165.5(2)
Ho1 Ho3 O15 N5 -31.65(18)
O7 Ho2 O17 C10 -141.6(2)
O3 Ho2 O17 C10 5.1(3)
O13 Ho2 O17 C10 -174.1(2)
O2 Ho2 O17 C10 -55.9(2)
O28 Ho2 O17 C10 90.0(2)
N10 Ho2 O17 C10 18.9(2)
O29 Ho2 O17 C10 139.7(2)
O6 Ho2 O17 C10 -91.1(2)
N5 Ho2 O17 C10 -71.2(2)
N4 Ho2 O17 C10 113.9(2)
Ho4 Ho2 O17 C10 -139.4(2)
O7 Ho2 O17 C11 -11.09(19)
O3 Ho2 O17 C11 135.6(2)
O13 Ho2 O17 C11 -43.6(2)
O2 Ho2 O17 C11 74.6(2)
O28 Ho2 O17 C11 -139.5(2)
N10 Ho2 O17 C11 149.3(2)
O29 Ho2 O17 C11 -89.8(2)
O6 Ho2 O17 C11 39.4(2)
N5 Ho2 O17 C11 59.3(2)
N4 Ho2 O17 C11 -115.6(2)
Ho4 Ho2 O17 C11 -8.9(2)
O24 N3 O18 Ho1 178.1(3)
O14 N3 O18 Ho1 -1.5(3)
O4 Ho1 O18 N3 -141.12(18)
O13 Ho1 O18 N3 0.6(2)
O3 Ho1 O18 N3 129.70(17)
O10 Ho1 O18 N3 -66.19(18)
O5 Ho1 O18 N3 67.16(18)
O9 Ho1 O18 N3 140.64(19)
O14 Ho1 O18 N3 0.86(16)
O6 Ho1 O18 N3 -97.8(2)
Ho3 Ho1 O18 N3 -105.38(17)
Ho2 Ho1 O18 N3 33.7(5)
O23 N1 O19 Ho3 -175.9(3)
O22 N1 O19 Ho3 3.7(3)
O4 Ho3 O19 N1 -45.6(2)
O8 Ho3 O19 N1 176.09(19)
O10 Ho3 O19 N1 -104.35(19)
O15 Ho3 O19 N1 135.92(18)
O1 Ho3 O19 N1 36.4(2)
O22 Ho3 O19 N1 -2.19(17)
N11 Ho3 O19 N1 97.56(19)
O6 Ho3 O19 N1 -139.31(17)
N5 Ho3 O19 N1 -174.29(18)
Ho1 Ho3 O19 N1 -87.03(18)
O23 N1 O22 Ho3 175.8(3)
O19 N1 O22 Ho3 -3.8(3)
O4 Ho3 O22 N1 148.7(2)
O8 Ho3 O22 N1 0.2(2)
O10 Ho3 O22 N1 73.9(2)
O15 Ho3 O22 N1 -137.45(18)
O1 Ho3 O22 N1 -140.8(2)
N11 Ho3 O22 N1 -73.9(2)
O6 Ho3 O22 N1 108.7(2)
O19 Ho3 O22 N1 2.24(18)
N5 Ho3 O22 N1 169.3(2)
Ho1 Ho3 O22 N1 114.36(19)
O26 N2 O25 Ho4 173.3(3)
O12 N2 O25 Ho4 -6.9(3)
O7 Ho4 O25 N2 48.2(2)
O10 Ho4 O25 N2 -178.4(2)
O8 Ho4 O25 N2 -123.07(18)
O13 Ho4 O25 N2 105.34(19)
O12 Ho4 O25 N2 4.21(18)
O16 Ho4 O25 N2 -99.8(2)
O6 Ho4 O25 N2 139.07(17)
O11 Ho4 O25 N2 -42.4(2)
Ho2 Ho4 O25 N2 90.08(18)
Ho3 Ho4 O25 N2 -168.62(16)
O27 N4 O28 Ho2 -172.5(3)
O29 N4 O28 Ho2 6.4(3)
O7 Ho2 O28 N4 -1.6(2)
O3 Ho2 O28 N4 -151.4(2)
O13 Ho2 O28 N4 -75.9(2)
O2 Ho2 O28 N4 133.4(2)
O17 Ho2 O28 N4 65.2(2)
N10 Ho2 O28 N4 133.2(2)
O29 Ho2 O28 N4 -3.72(19)
O6 Ho2 O28 N4 -113.0(2)
N5 Ho2 O28 N4 -179.5(2)
Ho4 Ho2 O28 N4 -49.3(2)
O27 N4 O29 Ho2 172.6(3)
O28 N4 O29 Ho2 -6.3(3)
O7 Ho2 O29 N4 -174.5(2)
O3 Ho2 O29 N4 46.7(2)
O13 Ho2 O29 N4 107.4(2)
O2 Ho2 O29 N4 -129.0(2)
O17 Ho2 O29 N4 -100.3(2)
O28 Ho2 O29 N4 3.75(19)
N10 Ho2 O29 N4 -40.7(2)
O6 Ho2 O29 N4 144.16(18)
N5 Ho2 O29 N4 -179.14(19)
Ho4 Ho2 O29 N4 149.3(2)
O7 Ho2 N10 C8 -126.9(3)
O3 Ho2 N10 C8 17.6(3)
O13 Ho2 N10 C8 41.6(4)
O2 Ho2 N10 C8 -71.5(3)
O17 Ho2 N10 C8 -153.9(3)
O28 Ho2 N10 C8 108.3(3)
O29 Ho2 N10 C8 143.6(3)
O6 Ho2 N10 C8 -40.5(3)
N5 Ho2 N10 C8 -56.6(3)
N4 Ho2 N10 C8 127.1(3)
Ho4 Ho2 N10 C8 -66.2(4)
O7 Ho2 N10 C9 40.0(3)
O3 Ho2 N10 C9 -175.5(2)
O13 Ho2 N10 C9 -151.5(2)
O2 Ho2 N10 C9 95.4(2)
O17 Ho2 N10 C9 13.0(2)
O28 Ho2 N10 C9 -84.8(2)
O29 Ho2 N10 C9 -49.5(2)
O6 Ho2 N10 C9 126.4(2)
N5 Ho2 N10 C9 110.3(2)
N4 Ho2 N10 C9 -66.0(2)
Ho4 Ho2 N10 C9 100.7(3)
O4 Ho3 N11 C16 -132.1(3)
O8 Ho3 N11 C16 16.5(3)
O10 Ho3 N11 C16 50.3(4)
O15 Ho3 N11 C16 -66.9(3)
O1 Ho3 N11 C16 -146.3(3)
O22 Ho3 N11 C16 143.8(3)
O6 Ho3 N11 C16 -37.8(3)
O19 Ho3 N11 C16 93.0(3)
N5 Ho3 N11 C16 -53.7(3)
N1 Ho3 N11 C16 119.1(3)
Ho1 Ho3 N11 C16 -70.1(4)
O4 Ho3 N11 C15 33.0(3)
O8 Ho3 N11 C15 -178.4(2)
O10 Ho3 N11 C15 -144.6(2)
O15 Ho3 N11 C15 98.2(2)
O1 Ho3 N11 C15 18.8(2)
O22 Ho3 N11 C15 -51.1(2)
O6 Ho3 N11 C15 127.3(2)
O19 Ho3 N11 C15 -101.9(2)
N5 Ho3 N11 C15 111.4(2)
N1 Ho3 N11 C15 -75.8(2)
Ho1 Ho3 N11 C15 95.0(3)
C1 O9 C2 C7 19.8(5)
Ho1 O9 C2 C7 -156.8(3)
C1 O9 C2 C3 -161.7(3)
Ho1 O9 C2 C3 21.7(3)
Ho2 O3 C3 C4 9.7(5)
Ho1 O3 C3 C4 160.6(3)
Ho2 O3 C3 C2 -171.2(2)
Ho1 O3 C3 C2 -20.3(4)
C7 C2 C3 O3 176.2(3)
O9 C2 C3 O3 -2.3(4)
C7 C2 C3 C4 -4.6(5)
O9 C2 C3 C4 176.8(3)
O3 C3 C4 C5 -176.4(3)
C2 C3 C4 C5 4.5(5)
O3 C3 C4 C8 5.0(5)
C2 C3 C4 C8 -174.1(3)
C3 C4 C5 C6 -1.6(5)
C8 C4 C5 C6 177.1(3)
C4 C5 C6 C7 -1.5(6)
O9 C2 C7 C6 -179.9(3)
C3 C2 C7 C6 1.7(5)
C5 C6 C7 C2 1.4(6)
C9 N10 C8 C4 179.6(3)
Ho2 N10 C8 C4 -14.0(5)
C3 C4 C8 N10 -1.9(6)
C5 C4 C8 N10 179.5(3)
C8 N10 C9 C10 127.1(3)
Ho2 N10 C9 C10 -41.7(3)
C11 O17 C10 C9 -177.7(3)
Ho2 O17 C10 C9 -46.5(3)
N10 C9 C10 O17 57.6(4)
C10 O17 C11 C12 168.0(3)
Ho2 O17 C11 C12 35.7(3)
Ho4 O7 C12 C11 -157.6(2)
Ho2 O7 C12 C11 44.2(3)
O17 C11 C12 O7 -52.0(3)
C25 O1 C13 C24 -176.6(2)
Ho3 O1 C13 C24 49.2(3)
Ho1 O4 C24 C13 -143.6(2)
Ho3 O4 C24 C13 36.7(3)
O1 C13 C24 O4 -56.2(3)
C13 O1 C25 C15 -171.9(3)
Ho3 O1 C25 C15 -40.7(3)
C16 N11 C15 C25 119.7(3)
Ho3 N11 C15 C25 -47.3(3)
O1 C25 C15 N11 57.0(3)
C15 N11 C16 C17 -179.1(3)
Ho3 N11 C16 C17 -14.7(5)
N11 C16 C17 C22 1.1(6)
N11 C16 C17 C18 -177.7(3)
C22 C17 C18 C19 -0.8(5)
C16 C17 C18 C19 178.2(3)
C17 C18 C19 C20 -1.2(6)
C18 C19 C20 C21 1.3(6)
C19 C20 C21 O11 -179.0(3)
C19 C20 C21 C22 0.6(6)
C23 O11 C21 C20 10.3(5)
Ho4 O11 C21 C20 -165.8(3)
C23 O11 C21 C22 -169.3(3)
Ho4 O11 C21 C22 14.6(3)
Ho3 O8 C22 C17 8.9(5)
Ho4 O8 C22 C17 167.5(2)
Ho3 O8 C22 C21 -172.1(2)
Ho4 O8 C22 C21 -13.5(4)
C18 C17 C22 O8 -178.4(3)
C16 C17 C22 O8 2.7(5)
C18 C17 C22 C21 2.5(5)
C16 C17 C22 C21 -176.3(3)
C20 C21 C22 O8 178.4(3)
O11 C21 C22 O8 -1.9(4)
C20 C21 C22 C17 -2.5(5)
O11 C21 C22 C17 177.1(3)
